data_4305049
loop_
_publ_author_name
'Sheng-Qing Xia'
'Svilen Bobev'

_publ_contact_author_address
; 
Department of Chemistry and Biochemistry
304A Drake Hall
University of Delaware
Newark, DE 19716
USA
;
_publ_contact_author_email sbobev@chem.udel.edu
_publ_contact_author_fax 'Intl. Code + (302) 8316335'
_publ_contact_author_phone 'Intl. Code + (302) 8318720'
_publ_section_title
;
Zintl Phase Variations Through Cation Selection. Synthesis and Structure of
A21Cd4Pn18 (A = Eu, Sr, Ba; Pn = Sb, Bi)
;
_journal_name_full 'Inorganic Chemistry'
_journal_page_first 1919
_journal_page_last 1921
_journal_paper_doi 10.1021/ic800242a
_journal_volume 47
_journal_year 2008
_chemical_formula_moiety '2(Cd2 Sb6), 6(Sb), 21(Ba)'
_chemical_formula_sum 'Ba21 Cd4 Sb18'
_chemical_formula_weight 5525.24
_chemical_name_systematic
; 
 ? 
;
_space_group_IT_number 64
_symmetry_cell_setting orthorhombic
_symmetry_space_group_name_Hall '-C 2ac 2'
_symmetry_space_group_name_H-M 'C m c e'
_atom_sites_solution_primary direct
_atom_sites_solution_secondary difmap
_audit_creation_method SHELXL-97
_cell_angle_alpha 90.00
_cell_angle_beta 90.00
_cell_angle_gamma 90.00
_cell_formula_units_Z 8
_cell_length_a 18.191(6)
_cell_length_b 19.103(6)
_cell_length_c 37.062(11)
_cell_measurement_reflns_used 6813
_cell_measurement_temperature 120(2)
_cell_measurement_theta_max 26.37
_cell_measurement_theta_min 1.10
_cell_volume 12879(7)
_computing_cell_refinement 'SMART (Bruker, 2000)'
_computing_data_collection 'SMART (Bruker, 2000)'
_computing_data_reduction 'SAINT (Bruker, 1999)'
_computing_molecular_graphics 'SHELXTL 5.1 (Sheldrick, 1994)'
_computing_publication_material 'SHELXL-97 (Sheldrick, 1997)'
_computing_structure_refinement 'SHELXL-97 (Sheldrick, 1997)'
_computing_structure_solution 'SHELXS-97 (Sheldrick, 1990)'
_diffrn_ambient_temperature 120(2)
_diffrn_detector_area_resol_mean 8.3
_diffrn_measured_fraction_theta_full 1.000
_diffrn_measured_fraction_theta_max 1.000
_diffrn_measurement_device_type 'Bruker Smart APEX'
_diffrn_measurement_method \w
_diffrn_radiation_monochromator graphite
_diffrn_radiation_source 'fine-focus sealed tube'
_diffrn_radiation_type MoK\a
_diffrn_radiation_wavelength 0.71073
_diffrn_reflns_av_R_equivalents 0.0519
_diffrn_reflns_av_sigmaI/netI 0.0261
_diffrn_reflns_limit_h_max 22
_diffrn_reflns_limit_h_min -22
_diffrn_reflns_limit_k_max 23
_diffrn_reflns_limit_k_min -23
_diffrn_reflns_limit_l_max 46
_diffrn_reflns_limit_l_min -46
_diffrn_reflns_number 64901
_diffrn_reflns_theta_full 26.37
_diffrn_reflns_theta_max 26.37
_diffrn_reflns_theta_min 1.10
_diffrn_standards_decay_% 0
_diffrn_standards_interval_count 0
_diffrn_standards_number 0
_exptl_absorpt_coefficient_mu 21.277
_exptl_absorpt_correction_T_max 0.345
_exptl_absorpt_correction_T_min 0.203
_exptl_absorpt_correction_type multi-scan
_exptl_absorpt_process_details 'SADABS (Sheldrick, 2003)'
_exptl_crystal_colour Black
_exptl_crystal_density_diffrn 5.699
_exptl_crystal_density_method 'not measured'
_exptl_crystal_description Irregular
_exptl_crystal_F_000 18288
_exptl_crystal_size_max 0.11
_exptl_crystal_size_mid 0.06
_exptl_crystal_size_min 0.05
_refine_diff_density_max 2.384
_refine_diff_density_min -1.312
_refine_diff_density_rms 0.280
_refine_ls_extinction_method none
_refine_ls_goodness_of_fit_ref 1.168
_refine_ls_matrix_type full
_refine_ls_number_parameters 215
_refine_ls_number_reflns 6813
_refine_ls_number_restraints 0
_refine_ls_restrained_S_all 1.168
_refine_ls_R_factor_all 0.0291
_refine_ls_R_factor_gt 0.0245
_refine_ls_shift/su_max 0.003
_refine_ls_shift/su_mean 0.000
_refine_ls_structure_factor_coef Fsqd
_refine_ls_weighting_details 'calc w=1/[\s^2^(Fo^2^)+(0.0145P)^2^+84.5894P] where P=(Fo^2^+2Fc^2^)/3'
_refine_ls_weighting_scheme calc
_refine_ls_wR_factor_gt 0.0484
_refine_ls_wR_factor_ref 0.0505
_reflns_number_gt 6223
_reflns_number_total 6813
_reflns_threshold_expression >2sigma(I)
_cod_data_source_file ic800242a-file002_2.cif
_cod_data_source_block Ba21Cd4Sb18
_cod_depositor_comments
;
The following automatic conversions were performed:
'_symmetry_cell_setting' value 'Orthorhombic' changed to 'orthorhombic'
according to '/home/saulius/struct/CIF-dictionaries/cif_core.dic'
dictionary named 'cif_core.dic' version 2.4.1 from 2010-06-29.

Automatic conversion script
Id: cif_fix_enum 1527 2010-12-29 10:47:43Z saulius 

2022-01-02
Space group name changed to comply with IUCR recomendations
                 miguel
;
_cod_original_sg_symbol_H-M 'C m c a'
_cod_original_sg_symbol_Hall '-C 2bc 2'
_cod_database_code 4305049

loop_
_symmetry_equiv_pos_as_xyz
'x, y, z'
'-x, -y+1/2, z+1/2'
'-x, y+1/2, -z+1/2'
'x, -y, -z'
'x+1/2, y+1/2, z'
'-x+1/2, -y+1, z+1/2'
'-x+1/2, y+1, -z+1/2'
'x+1/2, -y+1/2, -z'
'-x, -y, -z'
'x, y-1/2, -z-1/2'
'x, -y-1/2, z-1/2'
'-x, y, z'
'-x+1/2, -y+1/2, -z'
'x+1/2, y, -z-1/2'
'x+1/2, -y, z-1/2'
'-x+1/2, y+1/2, z'

loop_
_atom_site_label
_atom_site_type_symbol
_atom_site_fract_x
_atom_site_fract_y
_atom_site_fract_z
_atom_site_U_iso_or_equiv
_atom_site_adp_type
_atom_site_occupancy
_atom_site_symmetry_multiplicity
_atom_site_calc_flag
_atom_site_refinement_flags
_atom_site_disorder_assembly
_atom_site_disorder_group
Ba1 Ba 0.12260(2) 0.39172(2) 0.277524(12) 0.01276(10) Uani 1 1 d . . .
Ba2 Ba 0.13164(2) 0.13895(2) 0.281358(12) 0.01273(10) Uani 1 1 d . . .
Ba3 Ba 0.15301(2) 0.08932(2) 0.075815(12) 0.01144(9) Uani 1 1 d . . .
Ba4 Ba 0.16072(2) 0.09703(2) 0.176866(11) 0.01117(9) Uani 1 1 d . . .
Ba5 Ba 0.17005(2) 0.43745(2) 0.170063(11) 0.01119(9) Uani 1 1 d . . .
Ba6 Ba 0.32462(2) 0.26413(2) 0.129030(11) 0.01093(9) Uani 1 1 d . . .
Ba7 Ba 0.33741(2) 0.16060(2) 0.031485(11) 0.01147(9) Uani 1 1 d . . .
Ba8 Ba 0.38034(2) 0.39230(2) 0.039138(12) 0.01214(9) Uani 1 1 d . . .
Ba9 Ba 0.0000 0.10429(4) 0.377737(17) 0.01416(14) Uani 1 2 d S . .
Ba10 Ba 0.0000 0.25553(3) 0.042351(17) 0.01218(13) Uani 1 2 d S . .
Ba11 Ba 0.0000 0.26888(3) 0.204129(16) 0.01153(13) Uani 1 2 d S . .
Ba12 Ba 0.12560(2) 0.44985(2) 0.060933(11) 0.01105(9) Uani 1 1 d . . .
Cd1 Cd 0.11776(3) 0.27035(3) 0.126884(14) 0.01143(11) Uani 1 1 d . . .
Cd2 Cd 0.0000 0.00978(4) 0.14552(2) 0.01400(16) Uani 1 2 d S . .
Cd3 Cd 0.0000 0.35163(4) 0.37311(2) 0.01174(16) Uani 1 2 d S . .
Sb1 Sb 0.19361(3) 0.27297(3) 0.057513(13) 0.01096(10) Uani 1 1 d . . .
Sb2 Sb 0.19660(3) 0.26790(3) 0.200732(13) 0.01093(10) Uani 1 1 d . . .
Sb3 Sb 0.31774(3) 0.08797(3) 0.121782(13) 0.01063(10) Uani 1 1 d . . .
Sb4 Sb 0.36409(3) 0.43889(3) 0.130172(12) 0.01016(10) Uani 1 1 d . . .
Sb5 Sb 0.0000 0.04531(4) 0.030094(18) 0.01206(15) Uani 1 2 d S . .
Sb6 Sb 0.0000 0.06041(4) 0.222837(18) 0.01124(14) Uani 1 2 d S . .
Sb7 Sb 0.0000 0.06939(4) 0.484151(18) 0.01098(14) Uani 1 2 d S . .
Sb8 Sb 0.0000 0.15911(4) 0.125255(18) 0.00989(14) Uani 1 2 d S . .
Sb9 Sb 0.0000 0.25532(4) 0.436280(18) 0.01086(14) Uani 1 2 d S . .
Sb10 Sb 0.0000 0.25767(4) 0.310709(18) 0.01039(14) Uani 1 2 d S . .
Sb11 Sb 0.0000 0.37902(4) 0.123614(18) 0.01038(14) Uani 1 2 d S . .
Sb12 Sb 0.0000 0.47807(4) 0.211815(18) 0.01213(15) Uani 1 2 d S . .
Sb13 Sb 0.2500 0.01327(4) 0.2500 0.00927(14) Uani 1 2 d S . .
Sb14 Sb 0.24567(4) 0.0000 0.0000 0.01014(14) Uani 1 2 d S . .

loop_
_atom_site_aniso_label
_atom_site_aniso_U_11
_atom_site_aniso_U_22
_atom_site_aniso_U_33
_atom_site_aniso_U_23
_atom_site_aniso_U_13
_atom_site_aniso_U_12
Ba1 0.0137(2) 0.0135(2) 0.0111(2) 0.00047(18) -0.00048(17) -0.00396(18)
Ba2 0.0125(2) 0.0136(2) 0.0121(2) -0.00267(18) -0.00101(17) 0.00355(18)
Ba3 0.0113(2) 0.0115(2) 0.0116(2) 0.00047(17) -0.00047(17) -0.00051(17)
Ba4 0.0108(2) 0.0110(2) 0.0117(2) -0.00027(17) 0.00003(17) -0.00045(17)
Ba5 0.0126(2) 0.0095(2) 0.0114(2) 0.00040(17) -0.00084(17) -0.00014(17)
Ba6 0.0119(2) 0.0088(2) 0.0121(2) -0.00002(17) -0.00042(17) -0.00060(17)
Ba7 0.0117(2) 0.0111(2) 0.0116(2) -0.00031(17) 0.00091(17) 0.00064(17)
Ba8 0.0129(2) 0.0121(2) 0.0114(2) 0.00114(17) 0.00062(17) 0.00247(17)
Ba9 0.0087(3) 0.0170(3) 0.0167(3) 0.0006(3) 0.000 0.000
Ba10 0.0096(3) 0.0136(3) 0.0133(3) 0.0008(3) 0.000 0.000
Ba11 0.0098(3) 0.0140(3) 0.0108(3) -0.0007(2) 0.000 0.000
Ba12 0.0121(2) 0.0099(2) 0.0111(2) -0.00048(17) 0.00133(17) -0.00062(17)
Cd1 0.0111(3) 0.0116(3) 0.0116(3) -0.0002(2) 0.0006(2) -0.0001(2)
Cd2 0.0108(4) 0.0110(4) 0.0202(4) -0.0016(3) 0.000 0.000
Cd3 0.0112(4) 0.0107(4) 0.0133(4) 0.0000(3) 0.000 0.000
Sb1 0.0104(2) 0.0114(3) 0.0110(2) 0.00115(19) 0.00123(19) 0.00168(19)
Sb2 0.0107(2) 0.0100(2) 0.0121(2) -0.00001(19) -0.00007(19) 0.00002(19)
Sb3 0.0108(2) 0.0097(2) 0.0114(2) 0.00049(19) -0.00013(19) -0.00005(19)
Sb4 0.0111(2) 0.0088(2) 0.0106(2) -0.00018(19) 0.00002(19) -0.00011(19)
Sb5 0.0100(3) 0.0150(4) 0.0112(3) -0.0006(3) 0.000 0.000
Sb6 0.0096(3) 0.0137(4) 0.0105(3) 0.0000(3) 0.000 0.000
Sb7 0.0100(3) 0.0104(3) 0.0125(3) 0.0006(3) 0.000 0.000
Sb8 0.0091(3) 0.0092(3) 0.0114(3) 0.0002(3) 0.000 0.000
Sb9 0.0101(3) 0.0103(3) 0.0122(3) 0.0003(3) 0.000 0.000
Sb10 0.0095(3) 0.0100(3) 0.0117(3) -0.0009(3) 0.000 0.000
Sb11 0.0087(3) 0.0107(4) 0.0117(3) 0.0011(3) 0.000 0.000
Sb12 0.0098(3) 0.0140(4) 0.0125(3) 0.0000(3) 0.000 0.000
Sb13 0.0088(3) 0.0086(3) 0.0103(3) 0.000 0.0004(3) 0.000
Sb14 0.0087(3) 0.0113(3) 0.0104(3) 0.0010(3) 0.000 0.000

loop_
_atom_type_symbol
_atom_type_description
_atom_type_scat_dispersion_real
_atom_type_scat_dispersion_imag
_atom_type_scat_source
Cd Cd -0.8075 1.2024 'International Tables Vol C Tables 4.2.6.8 and 6.1.1.4'
Sb Sb -0.5866 1.5461 'International Tables Vol C Tables 4.2.6.8 and 6.1.1.4'
Ba Ba -0.3244 2.2819 'International Tables Vol C Tables 4.2.6.8 and 6.1.1.4'

loop_
_geom_angle_atom_site_label_1
_geom_angle_atom_site_label_2
_geom_angle_atom_site_label_3
_geom_angle
_geom_angle_site_symmetry_1
_geom_angle_site_symmetry_3
_geom_angle_publ_flag
Sb13 Ba1 Sb4 93.934(18) 10_566 7_545 ?
Sb13 Ba1 Sb10 175.467(17) 10_566 . ?
Sb4 Ba1 Sb10 83.91(2) 7_545 . ?
Sb13 Ba1 Sb12 84.81(2) 10_566 . ?
Sb4 Ba1 Sb12 124.34(2) 7_545 . ?
Sb10 Ba1 Sb12 99.70(2) . . ?
Sb13 Ba1 Sb6 80.04(3) 10_566 10_566 ?
Sb4 Ba1 Sb6 80.396(16) 7_545 10_566 ?
Sb10 Ba1 Sb6 103.46(3) . 10_566 ?
Sb12 Ba1 Sb6 44.476(18) . 10_566 ?
Sb13 Ba1 Sb2 87.75(2) 10_566 . ?
Sb4 Ba1 Sb2 145.750(19) 7_545 . ?
Sb10 Ba1 Sb2 91.80(3) . . ?
Sb12 Ba1 Sb2 89.89(3) . . ?
Sb6 Ba1 Sb2 133.31(2) 10_566 . ?
Sb13 Ba1 Ba5 55.589(9) 10_566 . ?
Sb4 Ba1 Ba5 148.70(2) 7_545 . ?
Sb10 Ba1 Ba5 127.009(17) . . ?
Sb12 Ba1 Ba5 53.201(18) . . ?
Sb6 Ba1 Ba5 86.686(16) 10_566 . ?
Sb2 Ba1 Ba5 50.541(19) . . ?
Sb13 Ba1 Ba11 122.67(2) 10_566 . ?
Sb4 Ba1 Ba11 142.910(18) 7_545 . ?
Sb10 Ba1 Ba11 59.99(2) . . ?
Sb12 Ba1 Ba11 60.33(2) . . ?
Sb6 Ba1 Ba11 98.86(2) 10_566 . ?
Sb2 Ba1 Ba11 51.831(19) . . ?
Ba5 Ba1 Ba11 67.10(2) . . ?
Sb13 Ba1 Ba4 52.786(17) 10_566 10_566 ?
Sb4 Ba1 Ba4 51.814(12) 7_545 10_566 ?
Sb10 Ba1 Ba4 127.49(2) . 10_566 ?
Sb12 Ba1 Ba4 87.10(2) . 10_566 ?
Sb6 Ba1 Ba4 49.243(19) 10_566 10_566 ?
Sb2 Ba1 Ba4 140.536(17) . 10_566 ?
Ba5 Ba1 Ba4 98.631(19) . 10_566 ?
Ba11 Ba1 Ba4 147.023(15) . 10_566 ?
Sb13 Ba1 Ba5 53.804(16) 10_566 7_545 ?
Sb4 Ba1 Ba5 57.088(14) 7_545 7_545 ?
Sb10 Ba1 Ba5 121.87(2) . 7_545 ?
Sb12 Ba1 Ba5 137.038(19) . 7_545 ?
Sb6 Ba1 Ba5 109.34(2) 10_566 7_545 ?
Sb2 Ba1 Ba5 98.49(2) . 7_545 ?
Ba5 Ba1 Ba5 101.883(19) . 7_545 ?
Ba11 Ba1 Ba5 149.281(15) . 7_545 ?
Ba4 Ba1 Ba5 60.161(11) 10_566 7_545 ?
Sb13 Ba1 Ba6 117.839(19) 10_566 7_545 ?
Sb4 Ba1 Ba6 50.07(2) 7_545 7_545 ?
Sb10 Ba1 Ba6 57.792(18) . 7_545 ?
Sb12 Ba1 Ba6 155.588(16) . 7_545 ?
Sb6 Ba1 Ba6 126.162(19) 10_566 7_545 ?
Sb2 Ba1 Ba6 99.42(3) . 7_545 ?
Ba5 Ba1 Ba6 146.513(18) . 7_545 ?
Ba11 Ba1 Ba6 108.56(2) . 7_545 ?
Ba4 Ba1 Ba6 99.31(2) 10_566 7_545 ?
Ba5 Ba1 Ba6 64.087(15) 7_545 7_545 ?
Sb13 Ba1 Ba1 132.419(15) 10_566 12 ?
Sb4 Ba1 Ba1 93.915(11) 7_545 12 ?
Sb10 Ba1 Ba1 51.867(15) . 12 ?
Sb12 Ba1 Ba1 52.830(14) . 12 ?
Sb6 Ba1 Ba1 55.315(15) 10_566 12 ?
Sb2 Ba1 Ba1 109.989(12) . 12 ?
Ba5 Ba1 Ba1 101.952(10) . 12 ?
Ba11 Ba1 Ba1 58.168(12) . 12 ?
Ba4 Ba1 Ba1 99.222(9) 10_566 12 ?
Ba5 Ba1 Ba1 150.547(13) 7_545 12 ?
Ba6 Ba1 Ba1 102.776(9) 7_545 12 ?
Sb13 Ba2 Sb10 175.316(18) . . ?
Sb13 Ba2 Sb6 85.46(2) . . ?
Sb10 Ba2 Sb6 90.13(2) . . ?
Sb13 Ba2 Sb3 89.350(19) . 7_545 ?
Sb10 Ba2 Sb3 92.19(2) . 7_545 ?
Sb6 Ba2 Sb3 128.67(2) . 7_545 ?
Sb13 Ba2 Sb12 81.72(3) . 10_556 ?
Sb10 Ba2 Sb12 94.06(3) . 10_556 ?
Sb6 Ba2 Sb12 45.222(19) . 10_556 ?
Sb3 Ba2 Sb12 83.487(17) 7_545 10_556 ?
Sb13 Ba2 Ba4 56.431(10) . . ?
Sb10 Ba2 Ba4 121.771(17) . . ?
Sb6 Ba2 Ba4 54.099(18) . . ?
Sb3 Ba2 Ba4 145.73(2) 7_545 . ?
Sb12 Ba2 Ba4 89.213(16) 10_556 . ?
Sb13 Ba2 Sb2 89.83(3) . 7_545 ?
Sb10 Ba2 Sb2 94.81(3) . 7_545 ?
Sb6 Ba2 Sb2 151.414(19) . 7_545 ?
Sb3 Ba2 Sb2 79.334(16) 7_545 7_545 ?
Sb12 Ba2 Sb2 160.929(17) 10_556 7_545 ?
Ba4 Ba2 Sb2 100.346(15) . 7_545 ?
Sb13 Ba2 Sb2 89.58(2) . . ?
Sb10 Ba2 Sb2 92.01(2) . . ?
Sb6 Ba2 Sb2 90.18(3) . . ?
Sb3 Ba2 Sb2 140.888(19) 7_545 . ?
Sb12 Ba2 Sb2 134.891(19) 10_556 . ?
Ba4 Ba2 Sb2 50.733(19) . . ?
Sb2 Ba2 Sb2 61.57(2) 7_545 . ?
Sb13 Ba2 Ba4 54.623(16) . 7_545 ?
Sb10 Ba2 Ba4 129.44(2) . 7_545 ?
Sb6 Ba2 Ba4 139.10(2) . 7_545 ?
Sb3 Ba2 Ba4 51.992(11) 7_545 7_545 ?
Sb12 Ba2 Ba4 112.41(2) 10_556 7_545 ?
Ba4 Ba2 Ba4 101.666(17) . 7_545 ?
Sb2 Ba2 Ba4 49.68(2) 7_545 7_545 ?
Sb2 Ba2 Ba4 97.28(2) . 7_545 ?
Sb13 Ba2 Ba6 123.499(19) . 7_545 ?
Sb10 Ba2 Ba6 60.497(19) . 7_545 ?
Sb6 Ba2 Ba6 148.749(17) . 7_545 ?
Sb3 Ba2 Ba6 49.73(2) 7_545 7_545 ?
Sb12 Ba2 Ba6 121.13(2) 10_556 7_545 ?
Ba4 Ba2 Ba6 149.659(17) . 7_545 ?
Sb2 Ba2 Ba6 51.010(13) 7_545 7_545 ?
Sb2 Ba2 Ba6 100.56(3) . 7_545 ?
Ba4 Ba2 Ba6 68.939(14) 7_545 7_545 ?
Sb13 Ba2 Ba5 54.114(18) . 10_556 ?
Sb10 Ba2 Ba5 124.37(2) . 10_556 ?
Sb6 Ba2 Ba5 89.26(2) . 10_556 ?
Sb3 Ba2 Ba5 48.865(11) 7_545 10_556 ?
Sb12 Ba2 Ba5 50.864(19) 10_556 10_556 ?
Ba4 Ba2 Ba5 101.823(19) . 10_556 ?
Sb2 Ba2 Ba5 110.57(2) 7_545 10_556 ?
Sb2 Ba2 Ba5 143.609(16) . 10_556 ?
Ba4 Ba2 Ba5 61.643(11) 7_545 10_556 ?
Ba6 Ba2 Ba5 98.55(2) 7_545 10_556 ?
Sb13 Ba2 Ba9 121.16(2) . . ?
Sb10 Ba2 Ba9 57.505(19) . . ?
Sb6 Ba2 Ba9 93.77(3) . . ?
Sb3 Ba2 Ba9 47.505(19) 7_545 . ?
Sb12 Ba2 Ba9 59.298(17) 10_556 . ?
Ba4 Ba2 Ba9 147.062(18) . . ?
Sb2 Ba2 Ba9 112.59(2) 7_545 . ?
Sb2 Ba2 Ba9 149.215(18) . . ?
Ba4 Ba2 Ba9 99.49(2) 7_545 . ?
Ba6 Ba2 Ba9 62.51(2) 7_545 . ?
Ba5 Ba2 Ba9 67.048(15) 10_556 . ?
Sb5 Ba3 Sb3 165.01(2) . . ?
Sb5 Ba3 Sb4 90.64(2) . 16_545 ?
Sb3 Ba3 Sb4 77.763(18) . 16_545 ?
Sb5 Ba3 Sb8 73.05(3) . . ?
Sb3 Ba3 Sb8 115.13(3) . . ?
Sb4 Ba3 Sb8 86.71(2) 16_545 . ?
Sb5 Ba3 Sb1 108.30(2) . . ?
Sb3 Ba3 Sb1 85.591(16) . . ?
Sb4 Ba3 Sb1 155.284(19) 16_545 . ?
Sb8 Ba3 Sb1 83.96(2) . . ?
Sb5 Ba3 Sb14 83.05(3) . . ?
Sb3 Ba3 Sb14 88.61(2) . . ?
Sb4 Ba3 Sb14 95.65(2) 16_545 . ?
Sb8 Ba3 Sb14 156.020(18) . . ?
Sb1 Ba3 Sb14 102.14(2) . . ?
Sb5 Ba3 Ba4 122.924(19) . . ?
Sb3 Ba3 Ba4 58.285(16) . . ?
Sb4 Ba3 Ba4 57.613(17) 16_545 . ?
Sb8 Ba3 Ba4 60.308(17) . . ?
Sb1 Ba3 Ba4 98.066(15) . . ?
Sb14 Ba3 Ba4 139.511(19) . . ?
Sb5 Ba3 Ba7 125.12(3) . . ?
Sb3 Ba3 Ba7 58.22(2) . . ?
Sb4 Ba3 Ba7 126.166(17) 16_545 . ?
Sb8 Ba3 Ba7 137.57(2) . . ?
Sb1 Ba3 Ba7 54.768(12) . . ?
Sb14 Ba3 Ba7 57.240(17) . . ?
Ba4 Ba3 Ba7 111.570(17) . . ?
Sb5 Ba3 Cd1 108.79(2) . . ?
Sb3 Ba3 Cd1 84.943(17) . . ?
Sb4 Ba3 Cd1 114.90(3) 16_545 . ?
Sb8 Ba3 Cd1 46.526(15) . . ?
Sb1 Ba3 Cd1 44.61(2) . . ?
Sb14 Ba3 Cd1 146.468(15) . . ?
Ba4 Ba3 Cd1 59.922(15) . . ?
Ba7 Ba3 Cd1 91.992(19) . . ?
Sb5 Ba3 Ba8 58.305(16) . 16_545 ?
Sb3 Ba3 Ba8 106.816(17) . 16_545 ?
Sb4 Ba3 Ba8 54.57(2) 16_545 16_545 ?
Sb8 Ba3 Ba8 113.619(19) . 16_545 ?
Sb1 Ba3 Ba8 149.54(2) . 16_545 ?
Sb14 Ba3 Ba8 51.933(13) . 16_545 ?
Ba4 Ba3 Ba8 112.179(16) . 16_545 ?
Ba7 Ba3 Ba8 107.825(16) . 16_545 ?
Cd1 Ba3 Ba8 160.094(17) . 16_545 ?
Sb5 Ba3 Cd2 70.27(3) . . ?
Sb3 Ba3 Cd2 106.06(3) . . ?
Sb4 Ba3 Cd2 43.595(15) 16_545 . ?
Sb8 Ba3 Cd2 44.59(2) . . ?
Sb1 Ba3 Cd2 127.760(18) . . ?
Sb14 Ba3 Cd2 128.26(2) . . ?
Ba4 Ba3 Cd2 53.800(18) . . ?
Ba7 Ba3 Cd2 164.242(16) . . ?
Cd1 Ba3 Cd2 85.02(2) . . ?
Ba8 Ba3 Cd2 76.39(2) 16_545 . ?
Sb5 Ba3 Ba8 53.649(15) . 13 ?
Sb3 Ba3 Ba8 127.617(17) . 13 ?
Sb4 Ba3 Ba8 128.179(18) 16_545 13 ?
Sb8 Ba3 Ba8 111.38(2) . 13 ?
Sb1 Ba3 Ba8 76.516(13) . 13 ?
Sb14 Ba3 Ba8 49.545(17) . 13 ?
Ba4 Ba3 Ba8 170.877(16) . 13 ?
Ba7 Ba3 Ba8 71.514(16) . 13 ?
Cd1 Ba3 Ba8 112.003(18) . 13 ?
Ba8 Ba3 Ba8 73.926(16) 16_545 13 ?
Cd2 Ba3 Ba8 123.90(2) . 13 ?
Sb2 Ba4 Sb6 103.04(2) . . ?
Sb2 Ba4 Sb4 165.122(19) . 16_545 ?
Sb6 Ba4 Sb4 87.71(2) . 16_545 ?
Sb2 Ba4 Sb3 92.399(17) . . ?
Sb6 Ba4 Sb3 164.56(2) . . ?
Sb4 Ba4 Sb3 77.046(18) 16_545 . ?
Sb2 Ba4 Sb13 98.32(2) . . ?
Sb6 Ba4 Sb13 85.36(2) . . ?
Sb4 Ba4 Sb13 92.72(2) 16_545 . ?
Sb3 Ba4 Sb13 92.84(2) . . ?
Sb2 Ba4 Cd2 133.085(19) . . ?
Sb6 Ba4 Cd2 51.05(2) . . ?
Sb4 Ba4 Cd2 47.987(16) 16_545 . ?
Sb3 Ba4 Cd2 117.05(3) . . ?
Sb13 Ba4 Cd2 114.51(2) . . ?
Sb2 Ba4 Sb8 88.78(2) . . ?
Sb6 Ba4 Sb8 69.53(3) . . ?
Sb4 Ba4 Sb8 85.36(2) 16_545 . ?
Sb3 Ba4 Sb8 111.02(3) . . ?
Sb13 Ba4 Sb8 154.865(16) . . ?
Cd2 Ba4 Sb8 47.98(2) . . ?
Sb2 Ba4 Ba3 107.502(16) . . ?
Sb6 Ba4 Ba3 116.92(2) . . ?
Sb4 Ba4 Ba3 57.941(16) 16_545 . ?
Sb3 Ba4 Ba3 56.534(18) . . ?
Sb13 Ba4 Ba3 139.779(19) . . ?
Cd2 Ba4 Ba3 67.978(17) . . ?
Sb8 Ba4 Ba3 57.677(16) . . ?
Sb2 Ba4 Cd1 49.53(2) . . ?
Sb6 Ba4 Cd1 103.78(2) . . ?
Sb4 Ba4 Cd1 118.29(3) 16_545 . ?
Sb3 Ba4 Cd1 85.889(18) . . ?
Sb13 Ba4 Cd1 147.632(18) . . ?
Cd2 Ba4 Cd1 94.50(2) . . ?
Sb8 Ba4 Cd1 46.959(15) . . ?
Ba3 Ba4 Cd1 63.160(17) . . ?
Sb2 Ba4 Ba2 65.521(13) . . ?
Sb6 Ba4 Ba2 56.623(16) . . ?
Sb4 Ba4 Ba2 129.354(17) 16_545 . ?
Sb3 Ba4 Ba2 132.948(18) . . ?
Sb13 Ba4 Ba2 53.749(19) . . ?
Cd2 Ba4 Ba2 107.57(2) . . ?
Sb8 Ba4 Ba2 109.49(2) . . ?
Ba3 Ba4 Ba2 166.441(17) . . ?
Cd1 Ba4 Ba2 105.42(2) . . ?
Sb2 Ba4 Ba2 63.253(13) . 7_545 ?
Sb6 Ba4 Ba2 128.59(2) . 7_545 ?
Sb4 Ba4 Ba2 117.765(16) 16_545 7_545 ?
Sb3 Ba4 Ba2 59.19(2) . 7_545 ?
Sb13 Ba4 Ba2 52.104(14) . 7_545 ?
Cd2 Ba4 Ba2 163.173(19) . 7_545 ?
Sb8 Ba4 Ba2 148.28(2) . 7_545 ?
Ba3 Ba4 Ba2 114.405(16) . 7_545 ?
Cd1 Ba4 Ba2 101.341(18) . 7_545 ?
Ba2 Ba4 Ba2 73.768(17) . 7_545 ?
Sb2 Ba4 Ba1 142.10(2) . 10_556 ?
Sb6 Ba4 Ba1 59.219(15) . 10_556 ?
Sb4 Ba4 Ba1 52.55(2) 16_545 10_556 ?
Sb3 Ba4 Ba1 108.210(17) . 10_556 ?
Sb13 Ba4 Ba1 50.581(15) . 10_556 ?
Cd2 Ba4 Ba1 64.628(19) . 10_556 ?
Sb8 Ba4 Ba1 111.524(19) . 10_556 ?
Ba3 Ba4 Ba1 110.397(17) . 10_556 ?
Cd1 Ba4 Ba1 158.326(18) . 10_556 ?
Ba2 Ba4 Ba1 77.377(18) . 10_556 ?
Ba2 Ba4 Ba1 100.055(14) 7_545 10_556 ?
Sb3 Ba5 Sb2 162.818(19) 16 . ?
Sb3 Ba5 Sb12 95.84(2) 16 . ?
Sb2 Ba5 Sb12 100.54(2) . . ?
Sb3 Ba5 Sb13 93.81(2) 16 10_566 ?
Sb2 Ba5 Sb13 92.85(2) . 10_566 ?
Sb12 Ba5 Sb13 84.57(2) . 10_566 ?
Sb3 Ba5 Cd1 121.36(3) 16 . ?
Sb2 Ba5 Cd1 51.00(2) . . ?
Sb12 Ba5 Cd1 98.83(2) . . ?
Sb13 Ba5 Cd1 143.801(18) 10_566 . ?
Sb3 Ba5 Sb11 93.72(2) 16 . ?
Sb2 Ba5 Sb11 89.27(2) . . ?
Sb12 Ba5 Sb11 62.68(2) . . ?
Sb13 Ba5 Sb11 146.967(16) 10_566 . ?
Cd1 Ba5 Sb11 47.537(15) . . ?
Sb3 Ba5 Sb4 74.329(15) 16 . ?
Sb2 Ba5 Sb4 90.279(16) . . ?
Sb12 Ba5 Sb4 166.40(2) . . ?
Sb13 Ba5 Sb4 86.70(2) 10_566 . ?
Cd1 Ba5 Sb4 94.377(18) . . ?
Sb11 Ba5 Sb4 126.27(2) . . ?
Sb3 Ba5 Ba12 56.502(15) 16 . ?
Sb2 Ba5 Ba12 113.694(16) . . ?
Sb12 Ba5 Ba12 104.12(2) . . ?
Sb13 Ba5 Ba12 149.391(19) 10_566 . ?
Cd1 Ba5 Ba12 64.861(16) . . ?
Sb11 Ba5 Ba12 53.138(14) . . ?
Sb4 Ba5 Ba12 78.576(18) . . ?
Sb3 Ba5 Ba1 134.026(17) 16 . ?
Sb2 Ba5 Ba1 61.290(13) . . ?
Sb12 Ba5 Ba1 56.496(15) . . ?
Sb13 Ba5 Ba1 51.85(2) 10_566 . ?
Cd1 Ba5 Ba1 100.34(2) . . ?
Sb11 Ba5 Ba1 101.98(2) . . ?
Sb4 Ba5 Ba1 124.171(15) . . ?
Ba12 Ba5 Ba1 155.093(18) . . ?
Sb3 Ba5 Ba2 58.25(2) 16 10_566 ?
Sb2 Ba5 Ba2 136.11(2) . 10_566 ?
Sb12 Ba5 Ba2 58.685(15) . 10_566 ?
Sb13 Ba5 Ba2 50.404(14) 10_566 10_566 ?
Cd1 Ba5 Ba2 155.698(19) . 10_566 ?
Sb11 Ba5 Ba2 109.116(19) . 10_566 ?
Sb4 Ba5 Ba2 107.743(15) . 10_566 ?
Ba12 Ba5 Ba2 109.046(17) . 10_566 ?
Ba1 Ba5 Ba2 75.773(18) . 10_566 ?
Sb3 Ba5 Ba1 110.506(18) 16 7_545 ?
Sb2 Ba5 Ba1 62.818(13) . 7_545 ?
Sb12 Ba5 Ba1 127.46(3) . 7_545 ?
Sb13 Ba5 Ba1 50.286(13) 10_566 7_545 ?
Cd1 Ba5 Ba1 104.129(19) . 7_545 ?
Sb11 Ba5 Ba1 150.81(2) . 7_545 ?
Sb4 Ba5 Ba1 51.06(2) . 7_545 ?
Ba12 Ba5 Ba1 128.389(14) . 7_545 ?
Ba1 Ba5 Ba1 73.114(19) . 7_545 ?
Ba2 Ba5 Ba1 97.704(15) 10_566 7_545 ?
Sb3 Ba5 Ba4 52.346(17) 16 16 ?
Sb2 Ba5 Ba4 122.58(2) . 16 ?
Sb12 Ba5 Ba4 116.10(2) . 16 ?
Sb13 Ba5 Ba4 51.953(13) 10_566 16 ?
Cd1 Ba5 Ba4 144.542(18) . 16 ?
Sb11 Ba5 Ba4 146.032(19) . 16 ?
Sb4 Ba5 Ba4 50.441(17) . 16 ?
Ba12 Ba5 Ba4 98.944(13) . 16 ?
Ba1 Ba5 Ba4 103.806(15) . 16 ?
Ba2 Ba5 Ba4 57.517(19) 10_566 16 ?
Ba1 Ba5 Ba4 59.86(2) 7_545 16 ?
Sb3 Ba6 Sb4 169.284(19) . . ?
Sb3 Ba6 Sb2 93.192(16) . . ?
Sb4 Ba6 Sb2 96.277(16) . . ?
Sb3 Ba6 Sb1 87.898(15) . . ?
Sb4 Ba6 Sb1 95.937(16) . . ?
Sb2 Ba6 Sb1 96.75(3) . . ?
Sb3 Ba6 Cd3 119.55(2) . 14_556 ?
Sb4 Ba6 Cd3 50.244(16) . 14_556 ?
Sb2 Ba6 Cd3 126.20(2) . 14_556 ?
Sb1 Ba6 Cd3 123.59(2) . 14_556 ?
Sb3 Ba6 Cd1 89.586(16) . . ?
Sb4 Ba6 Cd1 100.344(17) . . ?
Sb2 Ba6 Cd1 49.967(18) . . ?
Sb1 Ba6 Cd1 46.799(17) . . ?
Cd3 Ba6 Cd1 150.44(2) 14_556 . ?
Sb3 Ba6 Sb10 92.539(17) . 14_556 ?
Sb4 Ba6 Sb10 81.472(17) . 14_556 ?
Sb2 Ba6 Sb10 96.27(3) . 14_556 ?
Sb1 Ba6 Sb10 166.934(17) . 14_556 ?
Cd3 Ba6 Sb10 45.75(2) 14_556 14_556 ?
Cd1 Ba6 Sb10 146.23(2) . 14_556 ?
Sb3 Ba6 Sb9 86.535(16) . 14_556 ?
Sb4 Ba6 Sb9 83.177(17) . 14_556 ?
Sb2 Ba6 Sb9 168.355(17) . 14_556 ?
Sb1 Ba6 Sb9 94.88(3) . 14_556 ?
Cd3 Ba6 Sb9 45.68(2) 14_556 14_556 ?
Cd1 Ba6 Sb9 141.63(2) . 14_556 ?
Sb10 Ba6 Sb9 72.13(3) 14_556 14_556 ?
Sb3 Ba6 Ba7 56.981(15) . . ?
Sb4 Ba6 Ba7 117.869(18) . . ?
Sb2 Ba6 Ba7 134.87(2) . . ?
Sb1 Ba6 Ba7 53.824(19) . . ?
Cd3 Ba6 Ba7 98.809(18) 14_556 . ?
Cd1 Ba6 Ba7 93.037(14) . . ?
Sb10 Ba6 Ba7 116.15(2) 14_556 . ?
Sb9 Ba6 Ba7 53.561(16) 14_556 . ?
Sb3 Ba6 Ba2 59.937(18) . 7_545 ?
Sb4 Ba6 Ba2 120.710(19) . 7_545 ?
Sb2 Ba6 Ba2 62.51(2) . 7_545 ?
Sb1 Ba6 Ba2 138.271(19) . 7_545 ?
Cd3 Ba6 Ba2 96.58(2) 14_556 7_545 ?
Cd1 Ba6 Ba2 103.042(15) . 7_545 ?
Sb10 Ba6 Ba2 50.869(15) 14_556 7_545 ?
Sb9 Ba6 Ba2 107.76(2) 14_556 7_545 ?
Ba7 Ba6 Ba2 114.34(3) . 7_545 ?
Sb3 Ba6 Ba8 121.30(2) . . ?
Sb4 Ba6 Ba8 52.943(16) . . ?
Sb2 Ba6 Ba8 137.194(19) . . ?
Sb1 Ba6 Ba8 63.29(2) . . ?
Cd3 Ba6 Ba8 60.336(16) 14_556 . ?
Cd1 Ba6 Ba8 101.728(15) . . ?
Sb10 Ba6 Ba8 105.78(2) 14_556 . ?
Sb9 Ba6 Ba8 50.360(16) 14_556 . ?
Ba7 Ba6 Ba8 64.96(2) . . ?
Ba2 Ba6 Ba8 155.215(18) 7_545 . ?
Sb3 Ba6 Ba1 129.102(18) . 7_545 ?
Sb4 Ba6 Ba1 52.767(16) . 7_545 ?
Sb2 Ba6 Ba1 62.26(2) . 7_545 ?
Sb1 Ba6 Ba1 135.525(19) . 7_545 ?
Cd3 Ba6 Ba1 63.977(17) 14_556 7_545 ?
Cd1 Ba6 Ba1 102.716(15) . 7_545 ?
Sb10 Ba6 Ba1 51.652(15) 14_556 7_545 ?
Sb9 Ba6 Ba1 109.22(2) 14_556 7_545 ?
Ba7 Ba6 Ba1 162.756(16) . 7_545 ?
Ba2 Ba6 Ba1 69.17(3) 7_545 7_545 ?
Ba8 Ba6 Ba1 104.40(3) . 7_545 ?
Sb7 Ba7 Sb1 169.284(19) 14_556 . ?
Sb7 Ba7 Sb1 99.09(2) 14_556 13 ?
Sb1 Ba7 Sb1 85.36(2) . 13 ?
Sb7 Ba7 Sb3 92.623(19) 14_556 . ?
Sb1 Ba7 Sb3 84.687(19) . . ?
Sb1 Ba7 Sb3 165.214(18) 13 . ?
Sb7 Ba7 Sb9 67.42(3) 14_556 14_556 ?
Sb1 Ba7 Sb9 102.08(3) . 14_556 ?
Sb1 Ba7 Sb9 104.62(2) 13 14_556 ?
Sb3 Ba7 Sb9 88.16(2) . 14_556 ?
Sb7 Ba7 Sb14 85.14(3) 14_556 . ?
Sb1 Ba7 Sb14 104.96(3) . . ?
Sb1 Ba7 Sb14 86.096(19) 13 . ?
Sb3 Ba7 Sb14 85.94(2) . . ?
Sb9 Ba7 Sb14 151.624(18) 14_556 . ?
Sb7 Ba7 Ba3 127.90(3) 14_556 . ?
Sb1 Ba7 Ba3 57.88(2) . . ?
Sb1 Ba7 Ba3 111.67(2) 13 . ?
Sb3 Ba7 Ba3 53.605(13) . . ?
Sb9 Ba7 Ba3 135.63(2) 14_556 . ?
Sb14 Ba7 Ba3 57.535(16) . . ?
Sb7 Ba7 Ba12 57.397(15) 14_556 13 ?
Sb1 Ba7 Ba12 131.946(17) . 13 ?
Sb1 Ba7 Ba12 55.63(2) 13 13 ?
Sb3 Ba7 Ba12 126.23(2) . 13 ?
Sb9 Ba7 Ba12 113.31(2) 14_556 13 ?
Sb14 Ba7 Ba12 51.513(14) . 13 ?
Ba3 Ba7 Ba12 108.003(18) . 13 ?
Sb7 Ba7 Ba6 115.691(18) 14_556 . ?
Sb1 Ba7 Ba6 54.944(14) . . ?
Sb1 Ba7 Ba6 128.93(2) 13 . ?
Sb3 Ba7 Ba6 51.09(2) . . ?
Sb9 Ba7 Ba6 61.556(17) 14_556 . ?
Sb14 Ba7 Ba6 130.637(15) . . ?
Ba3 Ba7 Ba6 75.792(17) . . ?
Ba12 Ba7 Ba6 173.086(15) 13 . ?
Sb7 Ba7 Ba12 55.306(15) 14_556 16_545 ?
Sb1 Ba7 Ba12 128.966(18) . 16_545 ?
Sb1 Ba7 Ba12 126.945(15) 13 16_545 ?
Sb3 Ba7 Ba12 54.202(12) . 16_545 ?
Sb9 Ba7 Ba12 104.92(2) 14_556 16_545 ?
Sb14 Ba7 Ba12 50.220(18) . 16_545 ?
Ba3 Ba7 Ba12 72.621(16) . 16_545 ?
Ba12 Ba7 Ba12 72.41(2) 13 16_545 ?
Ba6 Ba7 Ba12 103.85(2) . 16_545 ?
Sb7 Ba7 Ba10 60.03(2) 14_556 13 ?
Sb1 Ba7 Ba10 117.04(2) . 13 ?
Sb1 Ba7 Ba10 52.764(19) 13 13 ?
Sb3 Ba7 Ba10 142.000(18) . 13 ?
Sb9 Ba7 Ba10 58.21(2) 14_556 13 ?
Sb14 Ba7 Ba10 114.64(2) . 13 ?
Ba3 Ba7 Ba10 164.331(15) . 13 ?
Ba12 Ba7 Ba10 63.17(2) 13 13 ?
Ba6 Ba7 Ba10 114.47(2) . 13 ?
Ba12 Ba7 Ba10 113.983(17) 16_545 13 ?
Sb7 Ba7 Ba8 110.80(2) 14_556 . ?
Sb1 Ba7 Ba8 60.795(19) . . ?
Sb1 Ba7 Ba8 74.743(16) 13 . ?
Sb3 Ba7 Ba8 109.494(17) . . ?
Sb9 Ba7 Ba8 49.814(14) 14_556 . ?
Sb14 Ba7 Ba8 156.549(16) . . ?
Ba3 Ba7 Ba8 117.184(14) . . ?
Ba12 Ba7 Ba8 122.188(16) 13 . ?
Ba6 Ba7 Ba8 58.911(13) . . ?
Ba12 Ba7 Ba8 153.204(17) 16_545 . ?
Ba10 Ba7 Ba8 63.790(14) 13 . ?
Sb14 Ba8 Sb4 101.54(2) 13 . ?
Sb14 Ba8 Sb9 167.127(18) 13 14_556 ?
Sb4 Ba8 Sb9 89.53(2) . 14_556 ?
Sb14 Ba8 Sb5 84.41(2) 13 13 ?
Sb4 Ba8 Sb5 131.23(2) . 13 ?
Sb9 Ba8 Sb5 93.27(2) 14_556 13 ?
Sb14 Ba8 Sb5 83.04(3) 13 5 ?
Sb4 Ba8 Sb5 86.297(18) . 5 ?
Sb9 Ba8 Sb5 104.44(3) 14_556 5 ?
Sb5 Ba8 Sb5 45.96(2) 13 5 ?
Sb14 Ba8 Cd3 146.331(17) 13 14_556 ?
Sb4 Ba8 Cd3 46.382(19) . 14_556 ?
Sb9 Ba8 Cd3 46.182(17) 14_556 14_556 ?
Sb5 Ba8 Cd3 108.56(3) 13 14_556 ?
Sb5 Ba8 Cd3 84.59(2) 5 14_556 ?
Sb14 Ba8 Ba3 58.684(17) 13 16 ?
Sb4 Ba8 Ba3 55.068(12) . 16 ?
Sb9 Ba8 Ba3 134.13(2) 14_556 16 ?
Sb5 Ba8 Ba3 91.28(2) 13 16 ?
Sb5 Ba8 Ba3 51.48(2) 5 16 ?
Cd3 Ba8 Ba3 89.37(2) 14_556 16 ?
Sb14 Ba8 Ba6 121.38(2) 13 . ?
Sb4 Ba8 Ba6 51.10(2) . . ?
Sb9 Ba8 Ba6 61.158(18) 14_556 . ?
Sb5 Ba8 Ba6 154.130(17) 13 . ?
Sb5 Ba8 Ba6 132.271(19) 5 . ?
Cd3 Ba8 Ba6 51.682(19) 14_556 . ?
Ba3 Ba8 Ba6 103.67(2) 16 . ?
Sb14 Ba8 Ba3 55.658(11) 13 13 ?
Sb4 Ba8 Ba3 156.660(18) . 13 ?
Sb9 Ba8 Ba3 113.722(17) 14_556 13 ?
Sb5 Ba8 Ba3 49.401(18) 13 13 ?
Sb5 Ba8 Ba3 85.885(15) 5 13 ?
Cd3 Ba8 Ba3 153.741(17) 14_556 13 ?
Ba3 Ba8 Ba3 103.576(16) 16 13 ?
Ba6 Ba8 Ba3 141.774(18) . 13 ?
Sb14 Ba8 Ba8 132.318(16) 13 12_655 ?
Sb4 Ba8 Ba8 94.841(11) . 12_655 ?
Sb9 Ba8 Ba8 51.848(16) 14_556 12_655 ?
Sb5 Ba8 Ba8 52.424(15) 13 12_655 ?
Sb5 Ba8 Ba8 53.502(15) 5 12_655 ?
Cd3 Ba8 Ba8 56.938(14) 14_556 12_655 ?
Ba3 Ba8 Ba8 98.618(10) 16 12_655 ?
Ba6 Ba8 Ba8 103.776(10) . 12_655 ?
Ba3 Ba8 Ba8 98.074(9) 13 12_655 ?
Sb14 Ba8 Ba7 116.77(2) 13 . ?
Sb4 Ba8 Ba7 107.209(15) . . ?
Sb9 Ba8 Ba7 52.66(2) 14_556 . ?
Sb5 Ba8 Ba7 112.868(18) 13 . ?
Sb5 Ba8 Ba7 151.922(17) 5 . ?
Cd3 Ba8 Ba7 87.397(16) 14_556 . ?
Ba3 Ba8 Ba7 155.385(17) 16 . ?
Ba6 Ba8 Ba7 56.132(16) . . ?
Ba3 Ba8 Ba7 89.623(12) 13 . ?
Ba8 Ba8 Ba7 99.985(9) 12_655 . ?
Sb14 Ba8 Ba10 113.80(2) 13 13 ?
Sb4 Ba8 Ba10 144.651(17) . 13 ?
Sb9 Ba8 Ba10 55.29(2) 14_556 13 ?
Sb5 Ba8 Ba10 56.85(2) 13 13 ?
Sb5 Ba8 Ba10 98.42(2) 5 13 ?
Cd3 Ba8 Ba10 98.92(2) 14_556 13 ?
Ba3 Ba8 Ba10 148.090(15) 16 13 ?
Ba6 Ba8 Ba10 105.61(2) . 13 ?
Ba3 Ba8 Ba10 58.454(18) 13 13 ?
Ba8 Ba8 Ba10 62.235(11) 12_655 13 ?
Ba7 Ba8 Ba10 56.364(15) . 13 ?
Sb3 Ba9 Sb3 169.24(3) 14_456 7_545 ?
Sb3 Ba9 Sb9 94.106(14) 14_456 . ?
Sb3 Ba9 Sb9 94.106(14) 7_545 . ?
Sb3 Ba9 Sb10 94.293(14) 14_456 . ?
Sb3 Ba9 Sb10 94.293(14) 7_545 . ?
Sb9 Ba9 Sb10 77.24(3) . . ?
Sb3 Ba9 Sb7 88.804(14) 14_456 . ?
Sb3 Ba9 Sb7 88.804(14) 7_545 . ?
Sb9 Ba9 Sb7 62.65(2) . . ?
Sb10 Ba9 Sb7 139.88(2) . . ?
Sb3 Ba9 Ba2 124.51(2) 14_456 . ?
Sb3 Ba9 Ba2 58.043(17) 7_545 . ?
Sb9 Ba9 Ba2 111.83(2) . . ?
Sb10 Ba9 Ba2 49.686(16) . . ?
Sb7 Ba9 Ba2 146.598(13) . . ?
Sb3 Ba9 Ba2 58.044(16) 14_456 12 ?
Sb3 Ba9 Ba2 124.51(2) 7_545 12 ?
Sb9 Ba9 Ba2 111.83(2) . 12 ?
Sb10 Ba9 Ba2 49.686(15) . 12 ?
Sb7 Ba9 Ba2 146.599(14) . 12 ?
Ba2 Ba9 Ba2 66.78(3) . 12 ?
Sb3 Ba9 Ba12 54.084(15) 14_456 3_545 ?
Sb3 Ba9 Ba12 117.04(2) 7_545 3_545 ?
Sb9 Ba9 Ba12 103.12(3) . 3_545 ?
Sb10 Ba9 Ba12 148.370(12) . 3_545 ?
Sb7 Ba9 Ba12 51.282(14) . 3_545 ?
Ba2 Ba9 Ba12 144.85(2) . 3_545 ?
Ba2 Ba9 Ba12 104.01(2) 12 3_545 ?
Sb3 Ba9 Ba12 117.04(2) 14_456 10_556 ?
Sb3 Ba9 Ba12 54.084(15) 7_545 10_556 ?
Sb9 Ba9 Ba12 103.12(3) . 10_556 ?
Sb10 Ba9 Ba12 148.370(12) . 10_556 ?
Sb7 Ba9 Ba12 51.282(14) . 10_556 ?
Ba2 Ba9 Ba12 104.01(2) . 10_556 ?
Ba2 Ba9 Ba12 144.85(2) 12 10_556 ?
Ba12 Ba9 Ba12 63.06(2) 3_545 10_556 ?
Sb3 Ba9 Ba6 141.54(2) 14_456 7_545 ?
Sb3 Ba9 Ba6 49.220(19) 7_545 7_545 ?
Sb9 Ba9 Ba6 58.824(17) . 7_545 ?
Sb10 Ba9 Ba6 55.721(16) . 7_545 ?
Sb7 Ba9 Ba6 99.842(14) . 7_545 ?
Ba2 Ba9 Ba6 56.732(13) . 7_545 ?
Ba2 Ba9 Ba6 104.20(2) 12 7_545 ?
Ba12 Ba9 Ba6 150.782(18) 3_545 7_545 ?
Ba12 Ba9 Ba6 96.80(2) 10_556 7_545 ?
Sb3 Ba9 Ba6 49.220(19) 14_456 14_456 ?
Sb3 Ba9 Ba6 141.54(2) 7_545 14_456 ?
Sb9 Ba9 Ba6 58.824(18) . 14_456 ?
Sb10 Ba9 Ba6 55.721(16) . 14_456 ?
Sb7 Ba9 Ba6 99.842(15) . 14_456 ?
Ba2 Ba9 Ba6 104.20(2) . 14_456 ?
Ba2 Ba9 Ba6 56.734(13) 12 14_456 ?
Ba12 Ba9 Ba6 96.80(2) 3_545 14_456 ?
Ba12 Ba9 Ba6 150.782(18) 10_556 14_456 ?
Ba6 Ba9 Ba6 92.32(3) 7_545 14_456 ?
Sb3 Ba9 Ba7 131.08(2) 14_456 7_545 ?
Sb3 Ba9 Ba7 51.596(16) 7_545 7_545 ?
Sb9 Ba9 Ba7 51.278(14) . 7_545 ?
Sb10 Ba9 Ba7 107.11(2) . 7_545 ?
Sb7 Ba9 Ba7 47.064(16) . 7_545 ?
Ba2 Ba9 Ba7 102.16(2) . 7_545 ?
Ba2 Ba9 Ba7 156.54(2) 12 7_545 ?
Ba12 Ba9 Ba7 96.51(2) 3_545 7_545 ?
Ba12 Ba9 Ba7 56.083(18) 10_556 7_545 ?
Ba6 Ba9 Ba7 54.350(15) 7_545 7_545 ?
Ba6 Ba9 Ba7 110.07(2) 14_456 7_545 ?
Sb1 Ba10 Sb1 158.98(3) . 12 ?
Sb1 Ba10 Sb8 85.024(13) . . ?
Sb1 Ba10 Sb8 85.024(14) 12 . ?
Sb1 Ba10 Cd1 114.67(2) . 12 ?
Sb1 Ba10 Cd1 46.409(14) 12 12 ?
Sb8 Ba10 Cd1 48.103(19) . 12 ?
Sb1 Ba10 Cd1 46.410(14) . . ?
Sb1 Ba10 Cd1 114.67(2) 12 . ?
Sb8 Ba10 Cd1 48.103(19) . . ?
Cd1 Ba10 Cd1 68.51(3) 12 . ?
Sb1 Ba10 Sb11 79.581(13) . . ?
Sb1 Ba10 Sb11 79.580(13) 12 . ?
Sb8 Ba10 Sb11 69.01(3) . . ?
Cd1 Ba10 Sb11 46.058(18) 12 . ?
Cd1 Ba10 Sb11 46.057(18) . . ?
Sb1 Ba10 Sb9 99.297(13) . 2_554 ?
Sb1 Ba10 Sb9 99.297(13) 12 2_554 ?
Sb8 Ba10 Sb9 146.04(3) . 2_554 ?
Cd1 Ba10 Sb9 145.686(15) 12 2_554 ?
Cd1 Ba10 Sb9 145.687(15) . 2_554 ?
Sb11 Ba10 Sb9 144.94(3) . 2_554 ?
Sb1 Ba10 Sb7 90.394(14) . 2_554 ?
Sb1 Ba10 Sb7 90.394(14) 12 2_554 ?
Sb8 Ba10 Sb7 153.76(2) . 2_554 ?
Cd1 Ba10 Sb7 112.56(2) 12 2_554 ?
Cd1 Ba10 Sb7 112.56(2) . 2_554 ?
Sb11 Ba10 Sb7 84.75(3) . 2_554 ?
Sb9 Ba10 Sb7 60.19(2) 2_554 2_554 ?
Sb1 Ba10 Sb5 96.318(13) . . ?
Sb1 Ba10 Sb5 96.318(13) 12 . ?
Sb8 Ba10 Sb5 65.51(2) . . ?
Cd1 Ba10 Sb5 99.582(17) 12 . ?
Cd1 Ba10 Sb5 99.582(17) . . ?
Sb11 Ba10 Sb5 134.52(2) . . ?
Sb9 Ba10 Sb5 80.530(18) 2_554 . ?
Sb7 Ba10 Sb5 140.72(3) 2_554 . ?
Sb1 Ba10 Ba7 137.33(2) . 8_455 ?
Sb1 Ba10 Ba7 52.699(18) 12 8_455 ?
Sb8 Ba10 Ba7 136.991(14) . 8_455 ?
Cd1 Ba10 Ba7 96.20(2) 12 8_455 ?
Cd1 Ba10 Ba7 151.15(2) . 8_455 ?
Sb11 Ba10 Ba7 105.60(2) . 8_455 ?
Sb9 Ba10 Ba7 52.357(15) 2_554 8_455 ?
Sb7 Ba10 Ba7 49.264(13) 2_554 8_455 ?
Sb5 Ba10 Ba7 107.232(17) . 8_455 ?
Sb1 Ba10 Ba7 52.699(18) . 13 ?
Sb1 Ba10 Ba7 137.33(2) 12 13 ?
Sb8 Ba10 Ba7 136.991(14) . 13 ?
Cd1 Ba10 Ba7 151.15(2) 12 13 ?
Cd1 Ba10 Ba7 96.20(2) . 13 ?
Sb11 Ba10 Ba7 105.60(2) . 13 ?
Sb9 Ba10 Ba7 52.357(15) 2_554 13 ?
Sb7 Ba10 Ba7 49.264(13) 2_554 13 ?
Sb5 Ba10 Ba7 107.232(17) . 13 ?
Ba7 Ba10 Ba7 86.01(3) 8_455 13 ?
Sb1 Ba10 Ba3 53.202(18) . . ?
Sb1 Ba10 Ba3 130.15(2) 12 . ?
Sb8 Ba10 Ba3 52.217(14) . . ?
Cd1 Ba10 Ba3 100.24(2) 12 . ?
Cd1 Ba10 Ba3 57.703(16) . . ?
Sb11 Ba10 Ba3 102.89(2) . . ?
Sb9 Ba10 Ba3 104.092(17) 2_554 . ?
Sb7 Ba10 Ba3 139.382(14) 2_554 . ?
Sb5 Ba10 Ba3 46.746(16) . . ?
Ba7 Ba10 Ba3 151.146(19) 8_455 . ?
Ba7 Ba10 Ba3 90.75(2) 13 . ?
Cd1 Ba11 Cd1 73.61(3) . 12 ?
Cd1 Ba11 Sb2 51.182(16) . . ?
Cd1 Ba11 Sb2 124.79(2) 12 . ?
Cd1 Ba11 Sb2 124.79(2) . 12 ?
Cd1 Ba11 Sb2 51.184(16) 12 12 ?
Sb2 Ba11 Sb2 175.92(2) . 12 ?
Cd1 Ba11 Sb8 49.761(19) . . ?
Cd1 Ba11 Sb8 49.759(19) 12 . ?
Sb2 Ba11 Sb8 88.187(13) . . ?
Sb2 Ba11 Sb8 88.187(13) 12 . ?
Cd1 Ba11 Sb11 48.786(18) . . ?
Cd1 Ba11 Sb11 48.786(18) 12 . ?
Sb2 Ba11 Sb11 88.525(13) . . ?
Sb2 Ba11 Sb11 88.525(13) 12 . ?
Sb8 Ba11 Sb11 70.84(3) . . ?
Cd1 Ba11 Sb10 143.120(16) . . ?
Cd1 Ba11 Sb10 143.121(16) 12 . ?
Sb2 Ba11 Sb10 91.997(12) . . ?
Sb2 Ba11 Sb10 91.997(12) 12 . ?
Sb8 Ba11 Sb10 141.24(3) . . ?
Sb11 Ba11 Sb10 147.92(3) . . ?
Cd1 Ba11 Sb12 92.814(17) . . ?
Cd1 Ba11 Sb12 92.814(17) 12 . ?
Sb2 Ba11 Sb12 90.442(13) . . ?
Sb2 Ba11 Sb12 90.443(13) 12 . ?
Sb8 Ba11 Sb12 129.73(2) . . ?
Sb11 Ba11 Sb12 58.89(2) . . ?
Sb10 Ba11 Sb12 89.026(19) . . ?
Cd1 Ba11 Sb6 98.342(18) . . ?
Cd1 Ba11 Sb6 98.341(18) 12 . ?
Sb2 Ba11 Sb6 90.051(13) . . ?
Sb2 Ba11 Sb6 90.050(13) 12 . ?
Sb8 Ba11 Sb6 64.22(2) . . ?
Sb11 Ba11 Sb6 135.06(2) . . ?
Sb10 Ba11 Sb6 77.020(18) . . ?
Sb12 Ba11 Sb6 166.05(2) . . ?
Cd1 Ba11 Ba1 145.76(2) . 12 ?
Cd1 Ba11 Ba1 101.23(2) 12 12 ?
Sb2 Ba11 Ba1 123.55(2) . 12 ?
Sb2 Ba11 Ba1 59.898(15) 12 12 ?
Sb8 Ba11 Ba1 147.801(12) . 12 ?
Sb11 Ba11 Ba1 101.89(3) . 12 ?
Sb10 Ba11 Ba1 52.243(16) . 12 ?
Sb12 Ba11 Ba1 53.180(15) . 12 ?
Sb6 Ba11 Ba1 115.87(2) . 12 ?
Cd1 Ba11 Ba1 101.23(2) . . ?
Cd1 Ba11 Ba1 145.76(2) 12 . ?
Sb2 Ba11 Ba1 59.896(15) . . ?
Sb2 Ba11 Ba1 123.55(2) 12 . ?
Sb8 Ba11 Ba1 147.800(13) . . ?
Sb11 Ba11 Ba1 101.89(3) . . ?
Sb10 Ba11 Ba1 52.242(16) . . ?
Sb12 Ba11 Ba1 53.181(15) . . ?
Sb6 Ba11 Ba1 115.87(2) . . ?
Ba1 Ba11 Ba1 63.66(2) 12 . ?
Cd1 Ba11 Ba2 146.69(2) . 12 ?
Cd1 Ba11 Ba2 101.28(2) 12 12 ?
Sb2 Ba11 Ba2 123.61(2) . 12 ?
Sb2 Ba11 Ba2 59.044(16) 12 12 ?
Sb8 Ba11 Ba2 101.31(3) . 12 ?
Sb11 Ba11 Ba2 147.252(13) . 12 ?
Sb10 Ba11 Ba2 48.114(15) . 12 ?
Sb12 Ba11 Ba2 120.465(19) . 12 ?
Sb6 Ba11 Ba2 49.069(13) . 12 ?
Ba1 Ba11 Ba2 67.34(2) 12 12 ?
Ba1 Ba11 Ba2 100.27(3) . 12 ?
Sb14 Ba12 Sb11 173.692(18) 13 . ?
Sb14 Ba12 Sb1 90.252(18) 13 . ?
Sb11 Ba12 Sb1 83.44(2) . . ?
Sb14 Ba12 Sb3 90.71(2) 13 16 ?
Sb11 Ba12 Sb3 93.08(2) . 16 ?
Sb1 Ba12 Sb3 127.44(2) . 16 ?
Sb14 Ba12 Sb7 87.16(2) 13 10_566 ?
Sb11 Ba12 Sb7 97.84(2) . 10_566 ?
Sb1 Ba12 Sb7 142.09(2) . 10_566 ?
Sb3 Ba12 Sb7 90.42(3) 16 10_566 ?
Sb14 Ba12 Sb7 86.66(3) 13 2_554 ?
Sb11 Ba12 Sb7 93.96(3) . 2_554 ?
Sb1 Ba12 Sb7 95.316(19) . 2_554 ?
Sb3 Ba12 Sb7 137.19(2) 16 2_554 ?
Sb7 Ba12 Sb7 46.78(2) 10_566 2_554 ?
Sb14 Ba12 Ba7 58.199(17) 13 13 ?
Sb11 Ba12 Ba7 117.48(2) . 13 ?
Sb1 Ba12 Ba7 55.131(15) . 13 ?
Sb3 Ba12 Ba7 148.544(18) 16 13 ?
Sb7 Ba12 Ba7 92.45(2) 10_566 13 ?
Sb7 Ba12 Ba7 53.086(19) 2_554 13 ?
Sb14 Ba12 Ba5 122.20(2) 13 . ?
Sb11 Ba12 Ba5 57.33(2) . . ?
Sb1 Ba12 Ba5 85.033(14) . . ?
Sb3 Ba12 Ba5 51.412(17) 16 . ?
Sb7 Ba12 Ba5 127.495(18) 10_566 . ?
Sb7 Ba12 Ba5 151.131(17) 2_554 . ?
Ba7 Ba12 Ba5 139.48(2) 13 . ?
Sb14 Ba12 Ba7 56.554(9) 13 16 ?
Sb11 Ba12 Ba7 129.692(17) . 16 ?
Sb1 Ba12 Ba7 146.14(2) . 16 ?
Sb3 Ba12 Ba7 54.64(2) 16 16 ?
Sb7 Ba12 Ba7 51.907(18) 10_566 16 ?
Sb7 Ba12 Ba7 89.672(17) 2_554 16 ?
Ba7 Ba12 Ba7 104.46(2) 13 16 ?
Ba5 Ba12 Ba7 106.043(14) . 16 ?
Sb14 Ba12 Ba9 121.11(2) 13 10_566 ?
Sb11 Ba12 Ba9 65.03(2) . 10_566 ?
Sb1 Ba12 Ba9 146.268(18) . 10_566 ?
Sb3 Ba12 Ba9 48.147(18) 16 10_566 ?
Sb7 Ba12 Ba9 59.10(2) 10_566 10_566 ?
Sb7 Ba12 Ba9 98.37(2) 2_554 10_566 ?
Ba7 Ba12 Ba9 150.742(15) 13 10_566 ?
Ba5 Ba12 Ba9 68.392(17) . 10_566 ?
Ba7 Ba12 Ba9 64.80(2) 16 10_566 ?
Sb14 Ba12 Ba10 119.420(17) 13 . ?
Sb11 Ba12 Ba10 56.281(19) . . ?
Sb1 Ba12 Ba10 51.90(2) . . ?
Sb3 Ba12 Ba10 149.044(18) 16 . ?
Sb7 Ba12 Ba10 97.54(3) 10_566 . ?
Sb7 Ba12 Ba10 58.138(16) 2_554 . ?
Ba7 Ba12 Ba10 61.264(15) 13 . ?
Ba5 Ba12 Ba10 101.881(14) . . ?
Ba7 Ba12 Ba10 147.529(17) 16 . ?
Ba9 Ba12 Ba10 112.24(2) 10_566 . ?
Sb14 Ba12 Ba12 133.671(16) 13 12 ?
Sb11 Ba12 Ba12 49.642(15) . 12 ?
Sb1 Ba12 Ba12 110.096(13) . 12 ?
Sb3 Ba12 Ba12 106.539(12) 16 12 ?
Sb7 Ba12 Ba12 51.080(14) 10_566 12 ?
Sb7 Ba12 Ba12 51.472(15) 2_554 12 ?
Ba7 Ba12 Ba12 99.496(10) 13 12 ?
Ba5 Ba12 Ba12 101.288(10) . 12 ?
Ba7 Ba12 Ba12 99.164(9) 16 12 ?
Ba9 Ba12 Ba12 58.473(13) 10_566 12 ?
Ba10 Ba12 Ba12 58.820(13) . 12 ?
Sb1 Cd1 Sb11 106.95(3) . . ?
Sb1 Cd1 Sb8 109.27(3) . . ?
Sb11 Cd1 Sb8 88.82(3) . . ?
Sb1 Cd1 Sb2 124.13(3) . . ?
Sb11 Cd1 Sb2 112.30(2) . . ?
Sb8 Cd1 Sb2 109.66(2) . . ?
Sb1 Cd1 Ba11 171.40(2) . . ?
Sb11 Cd1 Ba11 66.93(2) . . ?
Sb8 Cd1 Ba11 65.50(2) . . ?
Sb2 Cd1 Ba11 64.46(3) . . ?
Sb1 Cd1 Ba5 104.19(2) . . ?
Sb11 Cd1 Ba5 66.52(2) . . ?
Sb8 Cd1 Ba5 143.09(2) . . ?
Sb2 Cd1 Ba5 60.666(18) . . ?
Ba11 Cd1 Ba5 79.296(19) . . ?
Sb1 Cd1 Ba6 63.045(19) . . ?
Sb11 Cd1 Ba6 137.72(2) . . ?
Sb8 Cd1 Ba6 133.43(2) . . ?
Sb2 Cd1 Ba6 61.124(17) . . ?
Ba11 Cd1 Ba6 125.56(2) . . ?
Ba5 Cd1 Ba6 76.167(15) . . ?
Sb1 Cd1 Ba10 62.75(3) . . ?
Sb11 Cd1 Ba10 67.32(2) . . ?
Sb8 Cd1 Ba10 62.07(2) . . ?
Sb2 Cd1 Ba10 171.56(2) . . ?
Ba11 Cd1 Ba10 108.74(3) . . ?
Ba5 Cd1 Ba10 124.45(2) . . ?
Ba6 Cd1 Ba10 125.27(2) . . ?
Sb1 Cd1 Ba4 109.91(2) . . ?
Sb11 Cd1 Ba4 139.33(2) . . ?
Sb8 Cd1 Ba4 63.32(2) . . ?
Sb2 Cd1 Ba4 57.987(17) . . ?
Ba11 Cd1 Ba4 74.41(2) . . ?
Ba5 Cd1 Ba4 118.64(3) . . ?
Ba6 Cd1 Ba4 76.192(14) . . ?
Ba10 Cd1 Ba4 116.33(2) . . ?
Sb1 Cd1 Ba3 61.407(18) . . ?
Sb11 Cd1 Ba3 134.27(2) . . ?
Sb8 Cd1 Ba3 59.66(2) . . ?
Sb2 Cd1 Ba3 109.39(2) . . ?
Ba11 Cd1 Ba3 117.95(2) . . ?
Ba5 Cd1 Ba3 155.76(2) . . ?
Ba6 Cd1 Ba3 79.763(14) . . ?
Ba10 Cd1 Ba3 68.644(17) . . ?
Ba4 Cd1 Ba3 56.92(2) . . ?
Sb4 Cd2 Sb4 118.57(4) 5_445 16_545 ?
Sb4 Cd2 Sb8 113.90(2) 5_445 . ?
Sb4 Cd2 Sb8 113.90(2) 16_545 . ?
Sb4 Cd2 Sb6 109.75(2) 5_445 . ?
Sb4 Cd2 Sb6 109.75(2) 16_545 . ?
Sb8 Cd2 Sb6 86.10(3) . . ?
Sb4 Cd2 Cd3 59.792(19) 5_445 10_556 ?
Sb4 Cd2 Cd3 59.79(2) 16_545 10_556 ?
Sb8 Cd2 Cd3 152.38(4) . 10_556 ?
Sb6 Cd2 Cd3 121.52(3) . 10_556 ?
Sb4 Cd2 Ba4 172.30(3) 5_445 . ?
Sb4 Cd2 Ba4 65.10(2) 16_545 . ?
Sb8 Cd2 Ba4 68.306(19) . . ?
Sb6 Cd2 Ba4 62.683(16) . . ?
Cd3 Cd2 Ba4 121.943(17) 10_556 . ?
Sb4 Cd2 Ba4 65.10(2) 5_445 12 ?
Sb4 Cd2 Ba4 172.30(3) 16_545 12 ?
Sb8 Cd2 Ba4 68.306(19) . 12 ?
Sb6 Cd2 Ba4 62.682(16) . 12 ?
Cd3 Cd2 Ba4 121.943(17) 10_556 12 ?
Ba4 Cd2 Ba4 110.41(3) . 12 ?
Sb4 Cd2 Ba3 57.66(2) 5_445 12 ?
Sb4 Cd2 Ba3 129.43(3) 16_545 12 ?
Sb8 Cd2 Ba3 58.665(16) . 12 ?
Sb6 Cd2 Ba3 118.66(2) . 12 ?
Cd3 Cd2 Ba3 102.80(2) 10_556 12 ?
Ba4 Cd2 Ba3 126.23(3) . 12 ?
Ba4 Cd2 Ba3 58.22(2) 12 12 ?
Sb4 Cd2 Ba3 129.43(3) 5_445 . ?
Sb4 Cd2 Ba3 57.66(2) 16_545 . ?
Sb8 Cd2 Ba3 58.665(16) . . ?
Sb6 Cd2 Ba3 118.66(2) . . ?
Cd3 Cd2 Ba3 102.80(2) 10_556 . ?
Ba4 Cd2 Ba3 58.22(2) . . ?
Ba4 Cd2 Ba3 126.23(3) 12 . ?
Ba3 Cd2 Ba3 85.77(3) 12 . ?
Sb10 Cd3 Sb9 104.02(4) . . ?
Sb10 Cd3 Sb4 108.08(2) . 7_545 ?
Sb9 Cd3 Sb4 112.16(2) . 7_545 ?
Sb10 Cd3 Sb4 108.08(2) . 14_456 ?
Sb9 Cd3 Sb4 112.16(2) . 14_456 ?
Sb4 Cd3 Sb4 111.88(4) 7_545 14_456 ?
Sb10 Cd3 Cd2 114.95(4) . 10_566 ?
Sb9 Cd3 Cd2 141.04(3) . 10_566 ?
Sb4 Cd3 Cd2 56.38(2) 7_545 10_566 ?
Sb4 Cd3 Cd2 56.385(19) 14_456 10_566 ?
Sb10 Cd3 Ba6 72.431(18) . 14_456 ?
Sb9 Cd3 Ba6 74.370(18) . 14_456 ?
Sb4 Cd3 Ba6 172.72(3) 7_545 14_456 ?
Sb4 Cd3 Ba6 61.62(3) 14_456 14_456 ?
Cd2 Cd3 Ba6 116.579(17) 10_566 14_456 ?
Sb10 Cd3 Ba6 72.431(17) . 7_545 ?
Sb9 Cd3 Ba6 74.370(18) . 7_545 ?
Sb4 Cd3 Ba6 61.62(3) 7_545 7_545 ?
Sb4 Cd3 Ba6 172.72(3) 14_456 7_545 ?
Cd2 Cd3 Ba6 116.579(17) 10_566 7_545 ?
Ba6 Cd3 Ba6 124.64(3) 14_456 7_545 ?
Sb10 Cd3 Ba8 139.76(2) . 7_545 ?
Sb9 Cd3 Ba8 58.63(2) . 7_545 ?
Sb4 Cd3 Ba8 58.163(18) 7_545 7_545 ?
Sb4 Cd3 Ba8 112.11(3) 14_456 7_545 ?
Cd2 Cd3 Ba8 89.53(2) 10_566 7_545 ?
Ba6 Cd3 Ba8 126.26(2) 14_456 7_545 ?
Ba6 Cd3 Ba8 67.983(17) 7_545 7_545 ?
Sb10 Cd3 Ba8 139.76(2) . 14_456 ?
Sb9 Cd3 Ba8 58.63(2) . 14_456 ?
Sb4 Cd3 Ba8 112.11(3) 7_545 14_456 ?
Sb4 Cd3 Ba8 58.163(18) 14_456 14_456 ?
Cd2 Cd3 Ba8 89.53(2) 10_566 14_456 ?
Ba6 Cd3 Ba8 67.983(17) 14_456 14_456 ?
Ba6 Cd3 Ba8 126.26(2) 7_545 14_456 ?
Ba8 Cd3 Ba8 66.13(3) 7_545 14_456 ?
Cd1 Sb1 Ba7 125.63(2) . . ?
Cd1 Sb1 Ba6 70.16(3) . . ?
Ba7 Sb1 Ba6 71.23(2) . . ?
Cd1 Sb1 Ba7 138.03(3) . 13 ?
Ba7 Sb1 Ba7 94.64(2) . 13 ?
Ba6 Sb1 Ba7 143.77(2) . 13 ?
Cd1 Sb1 Ba10 70.84(2) . . ?
Ba7 Sb1 Ba10 129.14(2) . . ?
Ba6 Sb1 Ba10 140.25(2) . . ?
Ba7 Sb1 Ba10 74.537(16) 13 . ?
Cd1 Sb1 Ba12 79.782(18) . . ?
Ba7 Sb1 Ba12 146.886(18) . . ?
Ba6 Sb1 Ba12 104.342(18) . . ?
Ba7 Sb1 Ba12 69.234(16) 13 . ?
Ba10 Sb1 Ba12 75.816(19) . . ?
Cd1 Sb1 Ba3 73.983(17) . . ?
Ba7 Sb1 Ba3 67.35(2) . . ?
Ba6 Sb1 Ba3 87.228(16) . . ?
Ba7 Sb1 Ba3 118.712(17) 13 . ?
Ba10 Sb1 Ba3 74.974(16) . . ?
Ba12 Sb1 Ba3 145.71(2) . . ?
Cd1 Sb2 Ba4 72.481(18) . . ?
Cd1 Sb2 Ba5 68.331(17) . . ?
Ba4 Sb2 Ba5 140.80(2) . . ?
Cd1 Sb2 Ba6 68.91(3) . . ?
Ba4 Sb2 Ba6 84.978(17) . . ?
Ba5 Sb2 Ba6 82.200(17) . . ?
Cd1 Sb2 Ba11 64.36(2) . . ?
Ba4 Sb2 Ba11 79.899(17) . . ?
Ba5 Sb2 Ba11 82.381(17) . . ?
Ba6 Sb2 Ba11 133.24(2) . . ?
Cd1 Sb2 Ba1 118.19(2) . . ?
Ba4 Sb2 Ba1 133.636(19) . . ?
Ba5 Sb2 Ba1 68.17(2) . . ?
Ba6 Sb2 Ba1 141.35(2) . . ?
Ba11 Sb2 Ba1 68.272(16) . . ?
Cd1 Sb2 Ba2 120.96(2) . 7_545 ?
Ba4 Sb2 Ba2 67.06(2) . 7_545 ?
Ba5 Sb2 Ba2 137.095(19) . 7_545 ?
Ba6 Sb2 Ba2 66.48(2) . 7_545 ?
Ba11 Sb2 Ba2 140.49(2) . 7_545 ?
Ba1 Sb2 Ba2 120.84(2) . 7_545 ?
Cd1 Sb2 Ba2 121.83(2) . . ?
Ba4 Sb2 Ba2 63.75(2) . . ?
Ba5 Sb2 Ba2 140.337(18) . . ?
Ba6 Sb2 Ba2 137.30(2) . . ?
Ba11 Sb2 Ba2 71.672(16) . . ?
Ba1 Sb2 Ba2 74.47(2) . . ?
Ba2 Sb2 Ba2 74.52(2) 7_545 . ?
Ba9 Sb3 Ba6 82.500(18) 14_556 . ?
Ba9 Sb3 Ba5 90.649(19) 14_556 16_545 ?
Ba6 Sb3 Ba5 143.09(2) . 16_545 ?
Ba9 Sb3 Ba3 150.16(2) 14_556 . ?
Ba6 Sb3 Ba3 93.669(16) . . ?
Ba5 Sb3 Ba3 108.892(19) 16_545 . ?
Ba9 Sb3 Ba4 143.25(2) 14_556 . ?
Ba6 Sb3 Ba4 86.263(15) . . ?
Ba5 Sb3 Ba4 77.803(18) 16_545 . ?
Ba3 Sb3 Ba4 65.18(3) . . ?
Ba9 Sb3 Ba12 77.770(19) 14_556 16_545 ?
Ba6 Sb3 Ba12 139.90(2) . 16_545 ?
Ba5 Sb3 Ba12 72.08(3) 16_545 16_545 ?
Ba3 Sb3 Ba12 86.85(2) . 16_545 ?
Ba4 Sb3 Ba12 128.97(2) . 16_545 ?
Ba9 Sb3 Ba7 82.611(17) 14_556 . ?
Ba6 Sb3 Ba7 71.930(18) . . ?
Ba5 Sb3 Ba7 143.236(18) 16_545 . ?
Ba3 Sb3 Ba7 68.178(18) . . ?
Ba4 Sb3 Ba7 126.51(2) . . ?
Ba12 Sb3 Ba7 71.16(2) 16_545 . ?
Ba9 Sb3 Ba2 74.451(17) 14_556 7_545 ?
Ba6 Sb3 Ba2 70.333(14) . 7_545 ?
Ba5 Sb3 Ba2 72.88(2) 16_545 7_545 ?
Ba3 Sb3 Ba2 132.066(18) . 7_545 ?
Ba4 Sb3 Ba2 68.82(2) . 7_545 ?
Ba12 Sb3 Ba2 134.452(19) 16_545 7_545 ?
Ba7 Sb3 Ba2 137.80(2) . 7_545 ?
Cd2 Sb4 Cd3 63.82(3) 5 14_556 ?
Cd2 Sb4 Ba6 130.06(2) 5 . ?
Cd3 Sb4 Ba6 68.14(2) 14_556 . ?
Cd2 Sb4 Ba8 103.75(2) 5 . ?
Cd3 Sb4 Ba8 75.46(2) 14_556 . ?
Ba6 Sb4 Ba8 75.956(16) . . ?
Cd2 Sb4 Ba4 66.91(2) 5 16 ?
Cd3 Sb4 Ba4 127.39(2) 14_556 16 ?
Ba6 Sb4 Ba4 145.11(2) . 16 ?
Ba8 Sb4 Ba4 134.790(18) . 16 ?
Cd2 Sb4 Ba3 78.75(2) 5 16 ?
Cd3 Sb4 Ba3 120.36(2) 14_556 16 ?
Ba6 Sb4 Ba3 140.51(2) . 16 ?
Ba8 Sb4 Ba3 70.36(2) . 16 ?
Ba4 Sb4 Ba3 64.45(3) 16 16 ?
Cd2 Sb4 Ba1 82.54(2) 5 7_545 ?
Cd3 Sb4 Ba1 80.84(2) 14_556 7_545 ?
Ba6 Sb4 Ba1 77.167(16) . 7_545 ?
Ba8 Sb4 Ba1 149.22(2) . 7_545 ?
Ba4 Sb4 Ba1 75.63(2) 16 7_545 ?
Ba3 Sb4 Ba1 139.902(19) 16 7_545 ?
Cd2 Sb4 Ba5 136.05(3) 5 . ?
Cd3 Sb4 Ba5 140.88(2) 14_556 . ?
Ba6 Sb4 Ba5 78.686(15) . . ?
Ba8 Sb4 Ba5 116.628(18) . . ?
Ba4 Sb4 Ba5 72.372(15) 16 . ?
Ba3 Sb4 Ba5 98.356(17) 16 . ?
Ba1 Sb4 Ba5 71.849(17) 7_545 . ?
Sb5 Sb5 Ba3 123.434(17) 9 12 ?
Sb5 Sb5 Ba3 123.433(17) 9 . ?
Ba3 Sb5 Ba3 111.60(3) 12 . ?
Sb5 Sb5 Ba8 68.70(3) 9 8_455 ?
Ba3 Sb5 Ba8 76.95(2) 12 8_455 ?
Ba3 Sb5 Ba8 141.52(3) . 8_455 ?
Sb5 Sb5 Ba8 68.70(3) 9 13 ?
Ba3 Sb5 Ba8 141.52(3) 12 13 ?
Ba3 Sb5 Ba8 76.95(2) . 13 ?
Ba8 Sb5 Ba8 75.15(3) 8_455 13 ?
Sb5 Sb5 Ba8 65.34(3) 9 5_445 ?
Ba3 Sb5 Ba8 70.21(2) 12 5_445 ?
Ba3 Sb5 Ba8 130.19(2) . 5_445 ?
Ba8 Sb5 Ba8 88.27(2) 8_455 5_445 ?
Ba8 Sb5 Ba8 134.04(2) 13 5_445 ?
Sb5 Sb5 Ba8 65.34(3) 9 16_545 ?
Ba3 Sb5 Ba8 130.19(2) 12 16_545 ?
Ba3 Sb5 Ba8 70.21(2) . 16_545 ?
Ba8 Sb5 Ba8 134.04(2) 8_455 16_545 ?
Ba8 Sb5 Ba8 88.27(2) 13 16_545 ?
Ba8 Sb5 Ba8 72.99(3) 5_445 16_545 ?
Sb5 Sb5 Ba10 134.27(4) 9 . ?
Ba3 Sb5 Ba10 72.251(16) 12 . ?
Ba3 Sb5 Ba10 72.250(16) . . ?
Ba8 Sb5 Ba10 75.465(19) 8_455 . ?
Ba8 Sb5 Ba10 75.465(18) 13 . ?
Ba8 Sb5 Ba10 141.564(16) 5_445 . ?
Ba8 Sb5 Ba10 141.564(16) 16_545 . ?
Sb12 Sb6 Cd2 128.35(4) 10_556 . ?
Sb12 Sb6 Ba4 121.585(16) 10_556 12 ?
Cd2 Sb6 Ba4 66.271(18) . 12 ?
Sb12 Sb6 Ba4 121.587(16) 10_556 . ?
Cd2 Sb6 Ba4 66.269(18) . . ?
Ba4 Sb6 Ba4 115.58(3) 12 . ?
Sb12 Sb6 Ba2 73.67(2) 10_556 12 ?
Cd2 Sb6 Ba2 135.363(17) . 12 ?
Ba4 Sb6 Ba2 69.28(2) 12 12 ?
Ba4 Sb6 Ba2 141.60(3) . 12 ?
Sb12 Sb6 Ba2 73.67(2) 10_556 . ?
Cd2 Sb6 Ba2 135.364(17) . . ?
Ba4 Sb6 Ba2 141.60(3) 12 . ?
Ba4 Sb6 Ba2 69.28(2) . . ?
Ba2 Sb6 Ba2 84.48(3) 12 . ?
Sb12 Sb6 Ba1 63.58(2) 10_556 3_545 ?
Cd2 Sb6 Ba1 74.56(2) . 3_545 ?
Ba4 Sb6 Ba1 71.537(19) 12 3_545 ?
Ba4 Sb6 Ba1 130.26(2) . 3_545 ?
Ba2 Sb6 Ba1 88.04(2) 12 3_545 ?
Ba2 Sb6 Ba1 136.97(2) . 3_545 ?
Sb12 Sb6 Ba1 63.58(2) 10_556 10_556 ?
Cd2 Sb6 Ba1 74.56(2) . 10_556 ?
Ba4 Sb6 Ba1 130.26(2) 12 10_556 ?
Ba4 Sb6 Ba1 71.54(2) . 10_556 ?
Ba2 Sb6 Ba1 136.97(2) 12 10_556 ?
Ba2 Sb6 Ba1 88.04(2) . 10_556 ?
Ba1 Sb6 Ba1 69.37(3) 3_545 10_556 ?
Sb12 Sb6 Ba11 132.88(3) 10_556 . ?
Cd2 Sb6 Ba11 98.77(3) . . ?
Ba4 Sb6 Ba11 73.500(15) 12 . ?
Ba4 Sb6 Ba11 73.500(15) . . ?
Ba2 Sb6 Ba11 71.910(19) 12 . ?
Ba2 Sb6 Ba11 71.910(19) . . ?
Ba1 Sb6 Ba11 144.049(15) 3_545 . ?
Ba1 Sb6 Ba11 144.049(16) 10_556 . ?
Sb7 Sb7 Ba7 121.667(16) 9_556 7_545 ?
Sb7 Sb7 Ba7 121.667(17) 9_556 14_456 ?
Ba7 Sb7 Ba7 116.34(3) 7_545 14_456 ?
Sb7 Sb7 Ba12 67.17(3) 9_556 3_545 ?
Ba7 Sb7 Ba12 140.49(2) 7_545 3_545 ?
Ba7 Sb7 Ba12 72.79(2) 14_456 3_545 ?
Sb7 Sb7 Ba12 67.17(3) 9_556 10_556 ?
Ba7 Sb7 Ba12 72.79(2) 7_545 10_556 ?
Ba7 Sb7 Ba12 140.49(2) 14_456 10_556 ?
Ba12 Sb7 Ba12 77.84(3) 3_545 10_556 ?
Sb7 Sb7 Ba12 66.05(2) 9_556 11_566 ?
Ba7 Sb7 Ba12 69.52(2) 7_545 11_566 ?
Ba7 Sb7 Ba12 135.12(2) 14_456 11_566 ?
Ba12 Sb7 Ba12 133.22(2) 3_545 11_566 ?
Ba12 Sb7 Ba12 84.38(2) 10_556 11_566 ?
Sb7 Sb7 Ba12 66.05(2) 9_556 2 ?
Ba7 Sb7 Ba12 135.12(2) 7_545 2 ?
Ba7 Sb7 Ba12 69.52(2) 14_456 2 ?
Ba12 Sb7 Ba12 84.38(2) 3_545 2 ?
Ba12 Sb7 Ba12 133.22(2) 10_556 2 ?
Ba12 Sb7 Ba12 77.06(3) 11_566 2 ?
Sb7 Sb7 Ba10 123.28(4) 9_556 2 ?
Ba7 Sb7 Ba10 70.709(18) 7_545 2 ?
Ba7 Sb7 Ba10 70.709(19) 14_456 2 ?
Ba12 Sb7 Ba10 140.958(15) 3_545 2 ?
Ba12 Sb7 Ba10 140.958(15) 10_556 2 ?
Ba12 Sb7 Ba10 70.35(2) 11_566 2 ?
Ba12 Sb7 Ba10 70.35(2) 2 2 ?
Sb7 Sb7 Ba9 123.49(4) 9_556 . ?
Ba7 Sb7 Ba9 75.670(15) 7_545 . ?
Ba7 Sb7 Ba9 75.670(15) 14_456 . ?
Ba12 Sb7 Ba9 69.613(19) 3_545 . ?
Ba12 Sb7 Ba9 69.613(19) 10_556 . ?
Ba12 Sb7 Ba9 141.416(15) 11_566 . ?
Ba12 Sb7 Ba9 141.416(16) 2 . ?
Ba10 Sb7 Ba9 113.23(3) 2 . ?
Cd2 Sb8 Cd1 132.52(2) . 12 ?
Cd2 Sb8 Cd1 132.52(2) . . ?
Cd1 Sb8 Cd1 90.44(4) 12 . ?
Cd2 Sb8 Ba10 135.69(3) . . ?
Cd1 Sb8 Ba10 69.82(2) 12 . ?
Cd1 Sb8 Ba10 69.83(2) . . ?
Cd2 Sb8 Ba3 76.75(2) . 12 ?
Cd1 Sb8 Ba3 73.82(2) 12 12 ?
Cd1 Sb8 Ba3 145.31(3) . 12 ?
Ba10 Sb8 Ba3 75.71(2) . 12 ?
Cd2 Sb8 Ba3 76.75(2) . . ?
Cd1 Sb8 Ba3 145.30(3) 12 . ?
Cd1 Sb8 Ba3 73.82(2) . . ?
Ba10 Sb8 Ba3 75.71(2) . . ?
Ba3 Sb8 Ba3 101.70(3) 12 . ?
Cd2 Sb8 Ba11 110.90(3) . . ?
Cd1 Sb8 Ba11 64.75(2) 12 . ?
Cd1 Sb8 Ba11 64.74(2) . . ?
Ba10 Sb8 Ba11 113.41(3) . . ?
Ba3 Sb8 Ba11 129.149(15) 12 . ?
Ba3 Sb8 Ba11 129.149(15) . . ?
Cd2 Sb8 Ba4 63.717(16) . . ?
Cd1 Sb8 Ba4 141.12(3) 12 . ?
Cd1 Sb8 Ba4 69.73(2) . . ?
Ba10 Sb8 Ba4 127.584(15) . . ?
Ba3 Sb8 Ba4 139.44(3) 12 . ?
Ba3 Sb8 Ba4 62.02(2) . . ?
Ba11 Sb8 Ba4 76.47(2) . . ?
Cd2 Sb8 Ba4 63.717(16) . 12 ?
Cd1 Sb8 Ba4 69.73(2) 12 12 ?
Cd1 Sb8 Ba4 141.11(3) . 12 ?
Ba10 Sb8 Ba4 127.585(15) . 12 ?
Ba3 Sb8 Ba4 62.02(2) 12 12 ?
Ba3 Sb8 Ba4 139.45(3) . 12 ?
Ba11 Sb8 Ba4 76.47(2) . 12 ?
Ba4 Sb8 Ba4 104.82(3) . 12 ?
Cd3 Sb9 Ba8 75.19(3) . 7_545 ?
Cd3 Sb9 Ba8 75.19(3) . 14_456 ?
Ba8 Sb9 Ba8 76.30(3) 7_545 14_456 ?
Cd3 Sb9 Ba9 91.22(3) . . ?
Ba8 Sb9 Ba9 138.499(17) 7_545 . ?
Ba8 Sb9 Ba9 138.499(17) 14_456 . ?
Cd3 Sb9 Ba7 124.128(16) . 14_456 ?
Ba8 Sb9 Ba7 141.30(2) 7_545 14_456 ?
Ba8 Sb9 Ba7 77.52(2) 14_456 14_456 ?
Ba9 Sb9 Ba7 78.55(2) . 14_456 ?
Cd3 Sb9 Ba7 124.128(16) . 7_545 ?
Ba8 Sb9 Ba7 77.52(2) 7_545 7_545 ?
Ba8 Sb9 Ba7 141.30(2) 14_456 7_545 ?
Ba9 Sb9 Ba7 78.55(2) . 7_545 ?
Ba7 Sb9 Ba7 107.51(3) 14_456 7_545 ?
Cd3 Sb9 Ba10 144.85(3) . 2 ?
Ba8 Sb9 Ba10 77.343(17) 7_545 2 ?
Ba8 Sb9 Ba10 77.343(17) 14_456 2 ?
Ba9 Sb9 Ba10 123.93(3) . 2 ?
Ba7 Sb9 Ba10 69.432(15) 14_456 2 ?
Ba7 Sb9 Ba10 69.432(15) 7_545 2 ?
Cd3 Sb9 Ba6 59.949(17) . 14_456 ?
Ba8 Sb9 Ba6 128.07(2) 7_545 14_456 ?
Ba8 Sb9 Ba6 68.483(19) 14_456 14_456 ?
Ba9 Sb9 Ba6 70.770(17) . 14_456 ?
Ba7 Sb9 Ba6 64.88(2) 14_456 14_456 ?
Ba7 Sb9 Ba6 149.25(2) 7_545 14_456 ?
Ba10 Sb9 Ba6 127.247(15) 2 14_456 ?
Cd3 Sb9 Ba6 59.949(17) . 7_545 ?
Ba8 Sb9 Ba6 68.483(19) 7_545 7_545 ?
Ba8 Sb9 Ba6 128.07(2) 14_456 7_545 ?
Ba9 Sb9 Ba6 70.770(17) . 7_545 ?
Ba7 Sb9 Ba6 149.25(2) 14_456 7_545 ?
Ba7 Sb9 Ba6 64.88(2) 7_545 7_545 ?
Ba10 Sb9 Ba6 127.247(16) 2 7_545 ?
Ba6 Sb9 Ba6 105.49(3) 14_456 7_545 ?
Cd3 Sb10 Ba2 130.379(18) . . ?
Cd3 Sb10 Ba2 130.382(18) . 12 ?
Ba2 Sb10 Ba2 87.18(3) . 12 ?
Cd3 Sb10 Ba1 80.46(3) . . ?
Ba2 Sb10 Ba1 86.02(3) . . ?
Ba2 Sb10 Ba1 141.45(3) 12 . ?
Cd3 Sb10 Ba1 80.46(3) . 12 ?
Ba2 Sb10 Ba1 141.46(3) . 12 ?
Ba2 Sb10 Ba1 86.02(3) 12 12 ?
Ba1 Sb10 Ba1 76.27(3) . 12 ?
Cd3 Sb10 Ba9 87.53(3) . . ?
Ba2 Sb10 Ba9 72.81(2) . . ?
Ba2 Sb10 Ba9 72.81(2) 12 . ?
Ba1 Sb10 Ba9 139.556(16) . . ?
Ba1 Sb10 Ba9 139.557(16) 12 . ?
Cd3 Sb10 Ba6 61.820(17) . 7_545 ?
Ba2 Sb10 Ba6 68.63(2) . 7_545 ?
Ba2 Sb10 Ba6 139.89(2) 12 7_545 ?
Ba1 Sb10 Ba6 70.56(2) . 7_545 ?
Ba1 Sb10 Ba6 132.71(2) 12 7_545 ?
Ba9 Sb10 Ba6 69.726(17) . 7_545 ?
Cd3 Sb10 Ba6 61.820(17) . 14_456 ?
Ba2 Sb10 Ba6 139.89(2) . 14_456 ?
Ba2 Sb10 Ba6 68.64(2) 12 14_456 ?
Ba1 Sb10 Ba6 132.71(2) . 14_456 ?
Ba1 Sb10 Ba6 70.56(2) 12 14_456 ?
Ba9 Sb10 Ba6 69.726(17) . 14_456 ?
Ba6 Sb10 Ba6 109.93(3) 7_545 14_456 ?
Cd3 Sb10 Ba11 139.08(3) . . ?
Ba2 Sb10 Ba11 73.894(17) . . ?
Ba2 Sb10 Ba11 73.892(17) 12 . ?
Ba1 Sb10 Ba11 67.764(16) . . ?
Ba1 Sb10 Ba11 67.763(16) 12 . ?
Ba9 Sb10 Ba11 133.39(3) . . ?
Ba6 Sb10 Ba11 124.796(16) 7_545 . ?
Ba6 Sb10 Ba11 124.796(16) 14_456 . ?
Cd1 Sb11 Cd1 91.70(4) . 12 ?
Cd1 Sb11 Ba12 80.14(2) . . ?
Cd1 Sb11 Ba12 139.29(3) 12 . ?
Cd1 Sb11 Ba12 139.29(3) . 12 ?
Cd1 Sb11 Ba12 80.14(2) 12 12 ?
Ba12 Sb11 Ba12 80.72(3) . 12 ?
Cd1 Sb11 Ba11 64.29(2) . . ?
Cd1 Sb11 Ba11 64.29(2) 12 . ?
Ba12 Sb11 Ba11 139.388(15) . . ?
Ba12 Sb11 Ba11 139.388(15) 12 . ?
Cd1 Sb11 Ba5 142.02(3) . 12 ?
Cd1 Sb11 Ba5 65.94(2) 12 12 ?
Ba12 Sb11 Ba5 136.86(3) . 12 ?
Ba12 Sb11 Ba5 69.54(2) 12 12 ?
Ba11 Sb11 Ba5 78.127(19) . 12 ?
Cd1 Sb11 Ba5 65.94(2) . . ?
Cd1 Sb11 Ba5 142.02(3) 12 . ?
Ba12 Sb11 Ba5 69.54(2) . . ?
Ba12 Sb11 Ba5 136.86(3) 12 . ?
Ba11 Sb11 Ba5 78.127(19) . . ?
Ba5 Sb11 Ba5 112.89(3) 12 . ?
Cd1 Sb11 Ba10 66.62(2) . . ?
Cd1 Sb11 Ba10 66.62(2) 12 . ?
Ba12 Sb11 Ba10 73.63(2) . . ?
Ba12 Sb11 Ba10 73.63(2) 12 . ?
Ba11 Sb11 Ba10 106.74(3) . . ?
Ba5 Sb11 Ba10 123.403(15) 12 . ?
Ba5 Sb11 Ba10 123.404(15) . . ?
Sb6 Sb12 Ba5 119.034(16) 10_566 . ?
Sb6 Sb12 Ba5 119.035(16) 10_566 12 ?
Ba5 Sb12 Ba5 121.54(3) . 12 ?
Sb6 Sb12 Ba1 71.95(3) 10_566 12 ?
Ba5 Sb12 Ba1 135.84(3) . 12 ?
Ba5 Sb12 Ba1 70.30(2) 12 12 ?
Sb6 Sb12 Ba1 71.95(3) 10_566 . ?
Ba5 Sb12 Ba1 70.30(2) . . ?
Ba5 Sb12 Ba1 135.84(3) 12 . ?
Ba1 Sb12 Ba1 74.34(3) 12 . ?
Sb6 Sb12 Ba2 61.11(2) 10_566 10_566 ?
Ba5 Sb12 Ba2 70.45(2) . 10_566 ?
Ba5 Sb12 Ba2 137.38(2) 12 10_566 ?
Ba1 Sb12 Ba2 132.81(2) 12 10_566 ?
Ba1 Sb12 Ba2 86.47(2) . 10_566 ?
Sb6 Sb12 Ba2 61.110(19) 10_566 3 ?
Ba5 Sb12 Ba2 137.38(2) . 3 ?
Ba5 Sb12 Ba2 70.45(2) 12 3 ?
Ba1 Sb12 Ba2 86.47(2) 12 3 ?
Ba1 Sb12 Ba2 132.81(2) . 3 ?
Ba2 Sb12 Ba2 75.66(3) 10_566 3 ?
Sb6 Sb12 Ba11 127.08(3) 10_566 . ?
Ba5 Sb12 Ba11 75.559(15) . . ?
Ba5 Sb12 Ba11 75.558(15) 12 . ?
Ba1 Sb12 Ba11 66.494(18) 12 . ?
Ba1 Sb12 Ba11 66.493(18) . . ?
Ba2 Sb12 Ba11 142.165(15) 10_566 . ?
Ba2 Sb12 Ba11 142.165(15) 3 . ?
Ba2 Sb13 Ba2 91.09(3) 7_545 . ?
Ba2 Sb13 Ba1 142.791(17) 7_545 10_556 ?
Ba2 Sb13 Ba1 98.65(3) . 10_556 ?
Ba2 Sb13 Ba1 98.64(3) 7_545 16_545 ?
Ba2 Sb13 Ba1 142.789(16) . 16_545 ?
Ba1 Sb13 Ba1 94.96(3) 10_556 16_545 ?
Ba2 Sb13 Ba4 69.82(2) 7_545 7_545 ?
Ba2 Sb13 Ba4 73.27(2) . 7_545 ?
Ba1 Sb13 Ba4 147.339(14) 10_556 7_545 ?
Ba1 Sb13 Ba4 76.63(2) 16_545 7_545 ?
Ba2 Sb13 Ba4 73.27(2) 7_545 . ?
Ba2 Sb13 Ba4 69.82(2) . . ?
Ba1 Sb13 Ba4 76.63(2) 10_556 . ?
Ba1 Sb13 Ba4 147.338(14) 16_545 . ?
Ba4 Sb13 Ba4 126.29(3) 7_545 . ?
Ba2 Sb13 Ba5 75.483(19) 7_545 16_545 ?
Ba2 Sb13 Ba5 144.449(15) . 16_545 ?
Ba1 Sb13 Ba5 75.91(2) 10_556 16_545 ?
Ba1 Sb13 Ba5 72.56(2) 16_545 16_545 ?
Ba4 Sb13 Ba5 128.72(2) 7_545 16_545 ?
Ba4 Sb13 Ba5 74.78(2) . 16_545 ?
Ba2 Sb13 Ba5 144.448(15) 7_545 10_556 ?
Ba2 Sb13 Ba5 75.482(19) . 10_556 ?
Ba1 Sb13 Ba5 72.56(2) 10_556 10_556 ?
Ba1 Sb13 Ba5 75.91(2) 16_545 10_556 ?
Ba4 Sb13 Ba5 74.78(2) 7_545 10_556 ?
Ba4 Sb13 Ba5 128.72(2) . 10_556 ?
Ba5 Sb13 Ba5 132.61(3) 16_545 10_556 ?
Ba12 Sb14 Ba12 92.66(3) 16_545 13 ?
Ba12 Sb14 Ba8 90.60(2) 16_545 16_545 ?
Ba12 Sb14 Ba8 156.825(12) 13 16_545 ?
Ba12 Sb14 Ba8 156.825(12) 16_545 13 ?
Ba12 Sb14 Ba8 90.60(2) 13 13 ?
Ba8 Sb14 Ba8 95.36(3) 16_545 13 ?
Ba12 Sb14 Ba7 70.29(2) 16_545 4 ?
Ba12 Sb14 Ba7 73.22(2) 13 4 ?
Ba8 Sb14 Ba7 86.37(2) 16_545 4 ?
Ba8 Sb14 Ba7 132.348(18) 13 4 ?
Ba12 Sb14 Ba7 73.22(2) 16_545 . ?
Ba12 Sb14 Ba7 70.288(19) 13 . ?
Ba8 Sb14 Ba7 132.347(17) 16_545 . ?
Ba8 Sb14 Ba7 86.37(2) 13 . ?
Ba7 Sb14 Ba7 126.10(3) 4 . ?
Ba12 Sb14 Ba3 86.51(2) 16_545 . ?
Ba12 Sb14 Ba3 133.713(18) 13 . ?
Ba8 Sb14 Ba3 69.38(2) 16_545 . ?
Ba8 Sb14 Ba3 74.80(2) 13 . ?
Ba7 Sb14 Ba3 146.370(10) 4 . ?
Ba7 Sb14 Ba3 65.225(17) . . ?
Ba12 Sb14 Ba3 133.714(19) 16_545 4 ?
Ba12 Sb14 Ba3 86.51(2) 13 4 ?
Ba8 Sb14 Ba3 74.80(2) 16_545 4 ?
Ba8 Sb14 Ba3 69.38(2) 13 4 ?
Ba7 Sb14 Ba3 65.228(17) 4 4 ?
Ba7 Sb14 Ba3 146.371(10) . 4 ?
Ba3 Sb14 Ba3 125.71(3) . 4 ?

loop_
_geom_bond_atom_site_label_1
_geom_bond_atom_site_label_2
_geom_bond_distance
_geom_bond_site_symmetry_2
_geom_bond_publ_flag
Ba1 Sb13 3.4356(9) 10_566 ?
Ba1 Sb4 3.5458(12) 7_545 ?
Ba1 Sb10 3.6115(10) . ?
Ba1 Sb12 3.6913(10) . ?
Ba1 Sb6 3.9191(12) 10_566 ?
Ba1 Sb2 3.9378(10) . ?
Ba1 Ba5 4.1678(13) . ?
Ba1 Ba11 4.2284(10) . ?
Ba1 Ba4 4.3268(13) 10_566 ?
Ba1 Ba5 4.3318(12) 7_545 ?
Ba1 Ba6 4.3424(11) 7_545 ?
Ba1 Ba1 4.4603(16) 12 ?
Ba2 Sb13 3.4279(9) . ?
Ba2 Sb10 3.4728(10) . ?
Ba2 Sb6 3.5622(9) . ?
Ba2 Sb3 3.8318(12) 7_545 ?
Ba2 Sb12 3.9043(11) 10_556 ?
Ba2 Ba4 3.9898(13) . ?
Ba2 Sb2 4.0337(11) 7_545 ?
Ba2 Sb2 4.0488(11) . ?
Ba2 Ba4 4.1600(12) 7_545 ?
Ba2 Ba6 4.1692(11) 7_545 ?
Ba2 Ba5 4.3066(13) 10_556 ?
Ba2 Ba9 4.3510(12) . ?
Ba3 Sb5 3.3653(10) . ?
Ba3 Sb3 3.4472(11) . ?
Ba3 Sb4 3.5233(10) 16_545 ?
Ba3 Sb8 3.5891(10) . ?
Ba3 Sb1 3.6486(12) . ?
Ba3 Sb14 3.6943(9) . ?
Ba3 Ba4 3.7506(13) . ?
Ba3 Ba7 3.9756(11) . ?
Ba3 Cd1 3.9941(12) . ?
Ba3 Ba8 4.0474(13) 16_545 ?
Ba3 Cd2 4.0901(11) . ?
Ba3 Ba8 4.3176(14) 13 ?
Ba4 Sb2 3.4442(12) . ?
Ba4 Sb6 3.4554(10) . ?
Ba4 Sb4 3.5106(11) 16_545 ?
Ba4 Sb3 3.5152(10) . ?
Ba4 Sb13 3.5418(9) . ?
Ba4 Cd2 3.5603(10) . ?
Ba4 Sb8 3.6895(10) . ?
Ba4 Cd1 3.8735(11) . ?
Ba4 Ba2 4.1601(12) 7_545 ?
Ba4 Ba1 4.3268(13) 10_556 ?
Ba5 Sb3 3.3938(10) 16 ?
Ba5 Sb2 3.4664(11) . ?
Ba5 Sb12 3.5447(10) . ?
Ba5 Sb13 3.6042(9) 10_566 ?
Ba5 Cd1 3.6953(11) . ?
Ba5 Sb11 3.7119(10) . ?
Ba5 Sb4 3.8271(12) . ?
Ba5 Ba12 4.1314(13) . ?
Ba5 Ba2 4.3066(13) 10_566 ?
Ba5 Ba1 4.3319(12) 7_545 ?
Ba5 Ba4 4.3398(11) 16 ?
Ba6 Sb3 3.3783(12) . ?
Ba6 Sb4 3.4150(12) . ?
Ba6 Sb2 3.5341(10) . ?
Ba6 Sb1 3.5684(10) . ?
Ba6 Cd3 3.6026(11) 14_556 ?
Ba6 Cd1 3.7656(14) . ?
Ba6 Sb10 3.8964(11) 14_556 ?
Ba6 Sb9 4.0082(11) 14_556 ?
Ba6 Ba7 4.1274(12) . ?
Ba6 Ba2 4.1693(11) 7_545 ?
Ba6 Ba8 4.2569(11) . ?
Ba6 Ba1 4.3424(11) 7_545 ?
Ba7 Sb7 3.4812(10) 14_556 ?
Ba7 Sb1 3.5188(10) . ?
Ba7 Sb1 3.5790(11) 13 ?
Ba7 Sb3 3.6404(11) . ?
Ba7 Sb9 3.6672(10) 14_556 ?
Ba7 Sb14 3.6822(10) . ?
Ba7 Ba12 4.0787(11) 13 ?
Ba7 Ba12 4.2250(13) 16_545 ?
Ba7 Ba10 4.3363(11) 13 ?
Ba7 Ba8 4.5035(15) . ?
Ba8 Sb14 3.4045(9) 13 ?
Ba8 Sb4 3.5018(12) . ?
Ba8 Sb9 3.5237(10) 14_556 ?
Ba8 Sb5 3.5697(10) 13 ?
Ba8 Sb5 3.6598(11) 5 ?
Ba8 Cd3 3.9900(12) 14_556 ?
Ba8 Ba3 4.0474(13) 16 ?
Ba8 Ba3 4.3177(14) 13 ?
Ba8 Ba8 4.3536(16) 12_655 ?
Ba8 Ba10 4.6728(11) 13 ?
Ba9 Sb3 3.3301(11) 14_456 ?
Ba9 Sb3 3.3301(11) 7_545 ?
Ba9 Sb9 3.6099(13) . ?
Ba9 Sb10 3.8414(13) . ?
Ba9 Sb7 3.9998(15) . ?
Ba9 Ba2 4.3511(12) 12 ?
Ba9 Ba12 4.3692(11) 3_545 ?
Ba9 Ba12 4.3692(11) 10_556 ?
Ba9 Ba6 4.4233(12) 7_545 ?
Ba9 Ba6 4.4233(12) 14_456 ?
Ba9 Ba7 4.6070(11) 7_545 ?
Ba10 Sb1 3.5819(12) . ?
Ba10 Sb1 3.5820(12) 12 ?
Ba10 Sb8 3.5823(13) . ?
Ba10 Cd1 3.8057(11) 12 ?
Ba10 Cd1 3.8058(11) . ?
Ba10 Sb11 3.8257(13) . ?
Ba10 Sb9 3.9367(15) 2_554 ?
Ba10 Sb7 3.9798(13) 2_554 ?
Ba10 Sb5 4.0414(16) . ?
Ba10 Ba7 4.3362(10) 8_455 ?
Ba10 Ba7 4.3362(10) 13 ?
Ba11 Cd1 3.5757(11) . ?
Ba11 Cd1 3.5758(11) 12 ?
Ba11 Sb2 3.5785(12) . ?
Ba11 Sb2 3.5786(12) 12 ?
Ba11 Sb8 3.5975(12) . ?
Ba11 Sb11 3.6512(12) . ?
Ba11 Sb10 3.9558(15) . ?
Ba11 Sb12 4.0063(16) . ?
Ba11 Sb6 4.0423(15) . ?
Ba11 Ba1 4.2283(10) 12 ?
Ba11 Ba2 4.4818(11) 12 ?
Ba12 Sb14 3.3914(9) 13 ?
Ba12 Sb11 3.5281(9) . ?
Ba12 Sb1 3.6006(12) . ?
Ba12 Sb3 3.6207(10) 16 ?
Ba12 Sb7 3.6368(10) 10_566 ?
Ba12 Sb7 3.6679(11) 2_554 ?
Ba12 Ba7 4.0786(11) 13 ?
Ba12 Ba7 4.2251(13) 16 ?
Ba12 Ba9 4.3693(11) 10_566 ?
Ba12 Ba12 4.5694(16) 12 ?
Cd1 Sb1 2.9182(10) . ?
Cd1 Sb11 2.9854(10) . ?
Cd1 Sb8 3.0180(10) . ?
Cd1 Sb2 3.0902(10) . ?
Cd2 Sb4 2.8756(9) 5_445 ?
Cd2 Sb4 2.8756(9) 16_545 ?
Cd2 Sb8 2.9498(14) . ?
Cd2 Sb6 3.0245(13) . ?
Cd2 Cd3 3.0989(14) 10_556 ?
Cd2 Ba4 3.5603(10) 12 ?
Cd2 Ba3 4.0900(11) 12 ?
Cd3 Sb10 2.9275(12) . ?
Cd3 Sb9 2.9778(12) . ?
Cd3 Sb4 2.9842(10) 7_545 ?
Cd3 Sb4 2.9842(10) 14_456 ?
Cd3 Cd2 3.0990(14) 10_566 ?
Cd3 Ba6 3.6026(11) 14_456 ?
Cd3 Ba6 3.6026(11) 7_545 ?
Cd3 Ba8 3.9900(12) 7_545 ?
Cd3 Ba8 3.9900(12) 14_456 ?
Sb1 Ba7 3.5789(11) 13 ?
Sb2 Ba2 4.0339(11) 7_545 ?
Sb3 Ba9 3.3301(11) 14_556 ?
Sb3 Ba5 3.3939(10) 16_545 ?
Sb3 Ba12 3.6208(10) 16_545 ?
Sb3 Ba2 3.8320(12) 7_545 ?
Sb4 Cd2 2.8757(9) 5 ?
Sb4 Cd3 2.9842(10) 14_556 ?
Sb4 Ba4 3.5107(11) 16 ?
Sb4 Ba3 3.5232(10) 16 ?
Sb4 Ba1 3.5459(12) 7_545 ?
Sb5 Sb5 2.8236(15) 9 ?
Sb5 Ba3 3.3653(10) 12 ?
Sb5 Ba8 3.5696(10) 8_455 ?
Sb5 Ba8 3.5696(10) 13 ?
Sb5 Ba8 3.6598(11) 5_445 ?
Sb5 Ba8 3.6598(11) 16_545 ?
Sb6 Sb12 2.8879(12) 10_556 ?
Sb6 Ba4 3.4554(10) 12 ?
Sb6 Ba2 3.5621(10) 12 ?
Sb6 Ba1 3.9190(12) 3_545 ?
Sb6 Ba1 3.9190(12) 10_556 ?
Sb7 Sb7 2.8999(16) 9_556 ?
Sb7 Ba7 3.4811(10) 7_545 ?
Sb7 Ba7 3.4811(10) 14_456 ?
Sb7 Ba12 3.6368(10) 3_545 ?
Sb7 Ba12 3.6368(10) 10_556 ?
Sb7 Ba12 3.6678(11) 11_566 ?
Sb7 Ba12 3.6678(11) 2 ?
Sb7 Ba10 3.9798(13) 2 ?
Sb8 Cd1 3.0180(10) 12 ?
Sb8 Ba3 3.5891(10) 12 ?
Sb8 Ba4 3.6896(10) 12 ?
Sb9 Ba8 3.5237(10) 7_545 ?
Sb9 Ba8 3.5237(10) 14_456 ?
Sb9 Ba7 3.6673(10) 14_456 ?
Sb9 Ba7 3.6673(10) 7_545 ?
Sb9 Ba10 3.9367(15) 2 ?
Sb9 Ba6 4.0081(11) 14_456 ?
Sb9 Ba6 4.0081(11) 7_545 ?
Sb10 Ba2 3.4729(10) 12 ?
Sb10 Ba1 3.6116(10) 12 ?
Sb10 Ba6 3.8964(11) 7_545 ?
Sb10 Ba6 3.8964(11) 14_456 ?
Sb11 Cd1 2.9854(10) 12 ?
Sb11 Ba12 3.5282(9) 12 ?
Sb11 Ba5 3.7119(10) 12 ?
Sb12 Sb6 2.8879(12) 10_566 ?
Sb12 Ba5 3.5448(10) 12 ?
Sb12 Ba1 3.6912(10) 12 ?
Sb12 Ba2 3.9042(11) 10_566 ?
Sb12 Ba2 3.9042(11) 3 ?
Sb13 Ba2 3.4279(9) 7_545 ?
Sb13 Ba1 3.4357(9) 10_556 ?
Sb13 Ba1 3.4357(9) 16_545 ?
Sb13 Ba4 3.5418(9) 7_545 ?
Sb13 Ba5 3.6042(9) 16_545 ?
Sb13 Ba5 3.6042(9) 10_556 ?
Sb14 Ba12 3.3913(9) 16_545 ?
Sb14 Ba12 3.3913(9) 13 ?
Sb14 Ba8 3.4045(9) 16_545 ?
Sb14 Ba8 3.4045(9) 13 ?
Sb14 Ba7 3.6821(10) 4 ?
Sb14 Ba3 3.6944(9) 4 ?
